data_4130543
loop_
_publ_author_name
'Pinalli, Roberta'
'Brancatelli, Giovanna'
'Pedrini, Alessandro'
'Menozzi, Daniela'
'Hern\'andez, Daniel'
'Ballester, Pablo'
'Geremia, Silvano'
'Dalcanale, Enrico'

_publ_section_title
;
 The Origin of Selectivity in the Complexation of N-Methyl Amino Acids by
 Tetraphosphonate Cavitands.
;
_journal_issue 27
_journal_name_full 'Journal of the American Chemical Society'
_journal_page_first 8569
_journal_page_last 8580
_journal_paper_doi 10.1021/jacs.6b04372
_journal_volume 138
_journal_year 2016
_chemical_absolute_configuration rmad
_chemical_formula_moiety '2(C36 H36 O12 P4), 2(C3 H8 N O2 Cl), 8.6(C2 H3 F3 O)'
_chemical_formula_sum 'C95.2 H113.8 Cl2 F25.8 N2 O36.6 P8'
_chemical_formula_weight 2680.56
_space_group_IT_number 1
_space_group_name_Hall 'P 1'
_space_group_name_H-M_alt 'P 1'
_symmetry_cell_setting triclinic
_symmetry_Int_Tables_number 1
_symmetry_space_group_name_Hall 'P 1'
_symmetry_space_group_name_H-M 'P 1'
_atom_sites_solution_hydrogens geom
_audit_creation_date 2015-05-11T16:55:27-00:00
_audit_creation_method 'WinGX routine CIF_UPDATE'
_cell_angle_alpha 65.681(3)
_cell_angle_beta 70.396(2)
_cell_angle_gamma 73.262(2)
_cell_formula_units_Z 1
_cell_length_a 12.779(2)
_cell_length_b 17.1780(10)
_cell_length_c 17.193(2)
_cell_measurement_temperature 100(2)
_cell_measurement_theta_max 30.001
_cell_measurement_theta_min 1.301
_cell_measurement_wavelength 0.7
_cell_volume 3190.2(7)
_computing_data_collection 'Elettra XRD1 Data Collection SW'
_computing_molecular_graphics Pymol
_computing_publication_material 'SHELXL-2013 (Sheldrick, 2013)'
_computing_structure_refinement 'SHELXL-2013 (Sheldrick, 2013)'
_computing_structure_solution 'SIR2011, updated version of SIR2008 (Burla et al., 2007)'
_diffrn_ambient_temperature 100(2)
_diffrn_measured_fraction_theta_full 0.917
_diffrn_measured_fraction_theta_max 0.891
_diffrn_measurement_device_type 'Dectris Pilatus 2M'
_diffrn_measurement_method 'CCD rotation images, thick slices'
_diffrn_radiation_monochromator Si111
_diffrn_radiation_source 'Elettra Synchrotron, Trieste (Italy)'
_diffrn_radiation_wavelength 0.7
_diffrn_reflns_av_R_equivalents 0.0301
_diffrn_reflns_av_unetI/netI 0.0468
_diffrn_reflns_Laue_measured_fraction_full 0.917
_diffrn_reflns_Laue_measured_fraction_max 0.891
_diffrn_reflns_limit_h_max 18
_diffrn_reflns_limit_h_min -18
_diffrn_reflns_limit_k_max 24
_diffrn_reflns_limit_k_min -24
_diffrn_reflns_limit_l_max 21
_diffrn_reflns_limit_l_min -20
_diffrn_reflns_number 57045
_diffrn_reflns_point_group_measured_fraction_full 0.86
_diffrn_reflns_point_group_measured_fraction_max 0.847
_diffrn_reflns_theta_full 24.835
_diffrn_reflns_theta_max 30.001
_diffrn_reflns_theta_min 1.301
_exptl_absorpt_coefficient_mu 0.249
_exptl_absorpt_correction_type none
_exptl_crystal_colour colorless
_exptl_crystal_density_diffrn 1.399
_exptl_crystal_description block
_exptl_crystal_F_000 1382
_exptl_crystal_size_max 0.15
_exptl_crystal_size_mid 0.14
_exptl_crystal_size_min 0.1
_refine_diff_density_max 1.028
_refine_diff_density_min -0.612
_refine_diff_density_rms 0.145
_refine_ls_abs_structure_details
;
 Flack x determined using 14162 quotients [(I+)-(I-)]/[(I+)+(I-)]
 (Parsons, Flack and Wagner, Acta Cryst. B69 (2013) 249-259).
;
_refine_ls_abs_structure_Flack 0.060(17)
_refine_ls_extinction_coef 0.101(4)
_refine_ls_extinction_expression Fc^*^=kFc[1+0.001xFc^2^\l^3^/sin(2\q)]^-1/4^
_refine_ls_extinction_method 'SHELXL-2014/7 (Sheldrick 2014'
_refine_ls_goodness_of_fit_ref 1.063
_refine_ls_hydrogen_treatment constr
_refine_ls_matrix_type full
_refine_ls_number_parameters 1765
_refine_ls_number_reflns 33003
_refine_ls_number_restraints 144
_refine_ls_restrained_S_all 1.074
_refine_ls_R_factor_all 0.0673
_refine_ls_R_factor_gt 0.0662
_refine_ls_shift/su_max 0.028
_refine_ls_shift/su_mean 0.001
_refine_ls_structure_factor_coef Fsqd
_refine_ls_weighting_details 'w=1/[\s^2^(Fo^2^)+(0.1319P)^2^+1.0968P] where P=(Fo^2^+2Fc^2^)/3'
_refine_ls_weighting_scheme calc
_refine_ls_wR_factor_gt 0.1847
_refine_ls_wR_factor_ref 0.186
_reflns_Friedel_coverage 0.901
_reflns_Friedel_fraction_full 0.803
_reflns_Friedel_fraction_max 0.803
_reflns_number_gt 31751
_reflns_number_total 33003
_reflns_threshold_expression 'I > 2\s(I)'
_cod_data_source_file ja6b04372_si_003.cif
_cod_data_source_block ALA@HCl
_cod_database_code 4130543
_shelx_estimated_absorpt_t_min 0.964
_shelx_estimated_absorpt_t_max 0.976

loop_
_symmetry_equiv_pos_as_xyz
'x, y, z'

loop_
_atom_site_label
_atom_site_type_symbol
_atom_site_fract_x
_atom_site_fract_y
_atom_site_fract_z
_atom_site_U_iso_or_equiv
_atom_site_adp_type
_atom_site_occupancy
_atom_site_site_symmetry_order
_atom_site_calc_flag
_atom_site_refinement_flags_posn
_atom_site_refinement_flags_adp
_atom_site_refinement_flags_occupancy
_atom_site_disorder_assembly
_atom_site_disorder_group
C1A C -0.2458(3) -0.1324(2) 0.5164(3) 0.0245(6) Uani 1 1 d . . . . .
C1B C -0.2558(3) -0.0425(2) 0.4846(3) 0.0236(6) Uani 1 1 d . . . . .
C1C C -0.1684(3) 0.0022(2) 0.4246(3) 0.0235(6) Uani 1 1 d . . . . .
C1D C -0.0656(3) -0.0469(2) 0.3957(2) 0.0239(6) Uani 1 1 d . . . . .
H1D H -0.0049 -0.0183 0.3554 0.029 Uiso 1 1 calc R U . . .
C1E C -0.0505(3) -0.1370(2) 0.4248(2) 0.0238(6) Uani 1 1 d . . . . .
C1F C -0.1407(3) -0.1780(2) 0.4850(2) 0.0234(6) Uani 1 1 d . . . . .
C1G C -0.3415(3) -0.1770(3) 0.5812(3) 0.0303(8) Uani 1 1 d . . . . .
H1G1 H -0.3236 -0.2383 0.587 0.045 Uiso 1 1 calc R U . . .
H1G2 H -0.4104 -0.1495 0.5602 0.045 Uiso 1 1 calc R U . . .
H1G3 H -0.3531 -0.1725 0.6386 0.045 Uiso 1 1 calc R U . . .
C1H C 0.0634(3) -0.1877(2) 0.3933(3) 0.0253(6) Uani 1 1 d . . . . .
H1H1 H 0.0526 -0.2403 0.3887 0.03 Uiso 1 1 calc R U . . .
H1H2 H 0.1015 -0.1516 0.334 0.03 Uiso 1 1 calc R U . . .
C1I C -0.1054(4) -0.4323(2) 0.6124(3) 0.0313(8) Uani 1 1 d . . . . .
H1I1 H -0.0682 -0.4781 0.6568 0.047 Uiso 1 1 calc R U . . .
H1I2 H -0.0828 -0.4469 0.559 0.047 Uiso 1 1 calc R U . . .
H1I3 H -0.1874 -0.4272 0.6356 0.047 Uiso 1 1 calc R U . . .
C1AB C 0.7091(5) 0.5641(3) 0.2632(4) 0.0453(12) Uani 1 1 d . . . . .
H1A1 H 0.7566 0.5226 0.3024 0.068 Uiso 1 1 calc R U . . .
H1A2 H 0.6488 0.537 0.2673 0.068 Uiso 1 1 calc R U . . .
H1A3 H 0.6759 0.6154 0.2806 0.068 Uiso 1 1 calc R U . . .
C2AA C -0.1148(3) -0.1444(2) 0.7184(2) 0.0244(6) Uani 1 1 d . . . . .
H1DD H -0.164 -0.1669 0.7007 0.029 Uiso 1 1 calc R U . . .
C2A C -0.2139(3) 0.1515(2) 0.6018(2) 0.0222(6) Uani 1 1 d . . . . .
C2B C -0.1024(3) 0.1581(2) 0.5889(2) 0.0218(6) Uani 1 1 d . . . . .
C2C C -0.0172(3) 0.1494(2) 0.5156(2) 0.0211(6) Uani 1 1 d . . . . .
C2D C -0.0441(3) 0.1306(2) 0.4541(2) 0.0224(6) Uani 1 1 d . . . . .
H2D H 0.0136 0.1234 0.4043 0.027 Uiso 1 1 calc R U . . .
C2E C -0.1534(3) 0.1220(2) 0.4631(2) 0.0232(6) Uani 1 1 d . . . . .
C2F C -0.2350(3) 0.1330(2) 0.5376(2) 0.0223(6) Uani 1 1 d . . . . .
C2G C -0.3060(3) 0.1677(3) 0.6784(3) 0.0295(7) Uani 1 1 d . . . . .
H2G1 H -0.2735 0.1794 0.7158 0.044 Uiso 1 1 calc R U . . .
H2G2 H -0.3623 0.2177 0.6563 0.044 Uiso 1 1 calc R U . . .
H2G3 H -0.342 0.1163 0.7129 0.044 Uiso 1 1 calc R U . . .
C2H C -0.1806(3) 0.0994(2) 0.3968(2) 0.0246(6) Uani 1 1 d . . . . .
H2H1 H -0.129 0.1219 0.3382 0.029 Uiso 1 1 calc R U . . .
H2H2 H -0.2588 0.1271 0.3921 0.029 Uiso 1 1 calc R U . . .
C2I C -0.5390(3) 0.0742(3) 0.6070(4) 0.0382(9) Uani 1 1 d . . . . .
H2I1 H -0.574 0.0243 0.6225 0.057 Uiso 1 1 calc R U . . .
H2I2 H -0.5583 0.1198 0.5538 0.057 Uiso 1 1 calc R U . . .
H2I3 H -0.5668 0.0965 0.6557 0.057 Uiso 1 1 calc R U . . .
C2AB C 0.7805(3) 0.5912(2) 0.1690(3) 0.0245(6) Uani 1 1 d . . . . .
H2AA H 0.8124 0.54 0.1493 0.029 Uiso 1 1 calc R U . A 1
C3AA C -0.0681(3) -0.2171(2) 0.7922(2) 0.0247(6) Uani 1 1 d . . . . .
C3A C 0.2304(3) -0.0354(2) 0.6781(2) 0.0223(6) Uani 1 1 d . . . . .
C3B C 0.2914(3) -0.0865(2) 0.6261(3) 0.0235(6) Uani 1 1 d . . . . .
C3C C 0.2930(3) -0.0624(2) 0.5383(2) 0.0229(6) Uani 1 1 d . . . . .
C3D C 0.2320(3) 0.0180(2) 0.5003(2) 0.0228(6) Uani 1 1 d . . . . .
H3D H 0.2322 0.0362 0.44 0.027 Uiso 1 1 calc R U . . .
C3F C 0.1704(3) 0.0731(2) 0.5472(2) 0.0218(6) Uani 1 1 d . . . . .
C3G C 0.1700(3) 0.0443(2) 0.6355(3) 0.0226(6) Uani 1 1 d . . . . .
C3H C 0.2295(4) -0.0645(3) 0.7732(3) 0.0302(7) Uani 1 1 d . . . . .
H3H1 H 0.1712 -0.1005 0.8094 0.045 Uiso 1 1 calc R U . . .
H3H2 H 0.2134 -0.0137 0.7905 0.045 Uiso 1 1 calc R U . . .
H3H3 H 0.3034 -0.0985 0.782 0.045 Uiso 1 1 calc R U . . .
C3I C 0.1025(3) 0.1591(2) 0.5032(2) 0.0229(6) Uani 1 1 d . . . . .
H3I1 H 0.1394 0.181 0.4395 0.027 Uiso 1 1 calc R U . . .
H3I2 H 0.1004 0.2019 0.5287 0.027 Uiso 1 1 calc R U . . .
C3AB C 0.7068(5) 0.6585(3) 0.1116(4) 0.0240(9) Uani 0.7 1 d . . P B 1
O1AB O 0.7291(11) 0.7284(9) 0.0575(9) 0.048(4) Uani 0.7 1 d . . P B 1
O2AB O 0.6159(3) 0.6308(3) 0.1230(4) 0.0363(9) Uani 0.7 1 d . . P B 1
H2A1 H 0.5658 0.6734 0.1065 0.054 Uiso 0.7 1 calc R U P B 1
O1AC O 0.6890(8) 0.6099(6) 0.0551(7) 0.0293(16) Uiso 0.3 1 d . . P B 2
O2AC O 0.7331(16) 0.7301(12) 0.0627(13) 0.013(3) Uiso 0.3 1 d . . P B 2
H1AB H 0.7402 0.7552 0.0082 0.02 Uiso 0.3 1 calc R U P B 2
C3AC C 0.7345(15) 0.6453(10) 0.0844(13) 0.032(3) Uiso 0.3 1 d . . P B 2
C1AA C -0.0195(4) -0.1104(3) 0.6380(3) 0.0329(8) Uani 1 1 d . . . . .
H3C1 H -0.0515 -0.0602 0.5934 0.049 Uiso 1 1 calc R U . . .
H3C2 H 0.021 -0.1562 0.6133 0.049 Uiso 1 1 calc R U . . .
H3C3 H 0.0328 -0.093 0.6559 0.049 Uiso 1 1 calc R U . . .
C4A C 0.2026(3) -0.3175(2) 0.5866(2) 0.0234(6) Uani 1 1 d . . . . .
C4B C 0.1342(3) -0.2907(2) 0.5285(3) 0.0246(6) Uani 1 1 d . . . . .
C4C C 0.1366(3) -0.2137(2) 0.4562(2) 0.0243(6) Uani 1 1 d . . . . .
C4D C 0.2099(3) -0.1599(2) 0.4430(2) 0.0244(6) Uani 1 1 d . . . . .
H4D H 0.2129 -0.107 0.3941 0.029 Uiso 1 1 calc R U . . .
C4E C 0.2780(3) -0.1821(2) 0.4995(3) 0.0241(6) Uani 1 1 d . . . . .
C4F C 0.2729(3) -0.2608(2) 0.5700(2) 0.0237(6) Uani 1 1 d . . . . .
C4G C 0.2034(4) -0.4027(2) 0.6624(3) 0.0303(7) Uani 1 1 d . . . . .
H4G1 H 0.2814 -0.4304 0.6647 0.045 Uiso 1 1 calc R U . . .
H4G2 H 0.167 -0.4408 0.654 0.045 Uiso 1 1 calc R U . . .
H4G3 H 0.1622 -0.3925 0.7176 0.045 Uiso 1 1 calc R U . . .
C4H C 0.3539(3) -0.1219(2) 0.4858(3) 0.0245(6) Uani 1 1 d . . . . .
H4H1 H 0.3758 -0.0869 0.4224 0.029 Uiso 1 1 calc R U . . .
H4H2 H 0.4233 -0.1564 0.5049 0.029 Uiso 1 1 calc R U . . .
C5A C 0.8722(3) 0.3222(2) 0.2949(2) 0.0221(6) Uani 1 1 d . . . . .
C5B C 0.7607(3) 0.3153(2) 0.3082(2) 0.0205(6) Uani 1 1 d . . . . .
C5C C 0.6745(3) 0.32472(19) 0.3811(2) 0.0192(6) Uani 1 1 d . . . . .
C5D C 0.7018(3) 0.3444(2) 0.4423(2) 0.0213(6) Uani 1 1 d . . . . .
H5D H 0.6442 0.3529 0.4916 0.026 Uiso 1 1 calc R U . . .
C5E C 0.8116(3) 0.35185(19) 0.4329(2) 0.0207(6) Uani 1 1 d . . . . .
C5F C 0.8928(3) 0.3398(2) 0.3604(2) 0.0212(6) Uani 1 1 d . . . . .
C5G C 0.9660(3) 0.3093(2) 0.2183(3) 0.0270(7) Uani 1 1 d . . . . .
H5G1 H 1.0096 0.3564 0.1927 0.041 Uiso 1 1 calc R U . . .
H5G2 H 0.9341 0.3095 0.1736 0.041 Uiso 1 1 calc R U . . .
H5G3 H 1.0154 0.2537 0.2384 0.041 Uiso 1 1 calc R U . . .
C5H C 0.8384(3) 0.3756(2) 0.4990(2) 0.0230(6) Uani 1 1 d . . . . .
H5H1 H 0.7854 0.355 0.5573 0.028 Uiso 1 1 calc R U . . .
H5H2 H 0.916 0.3472 0.5051 0.028 Uiso 1 1 calc R U . . .
C5I C 1.2032(3) 0.3900(3) 0.2969(3) 0.0335(8) Uani 1 1 d . . . . .
H5I1 H 1.2308 0.3621 0.2525 0.05 Uiso 1 1 calc R U . . .
H5I2 H 1.2186 0.348 0.3529 0.05 Uiso 1 1 calc R U . . .
H5I3 H 1.2416 0.4391 0.2772 0.05 Uiso 1 1 calc R U . . .
C6A C 0.4320(3) 0.5073(2) 0.2125(3) 0.0241(7) Uani 1 1 d . . . . .
C6B C 0.3710(3) 0.5610(2) 0.2613(3) 0.0244(7) Uani 1 1 d . . . . .
C6C C 0.3678(3) 0.5387(2) 0.3493(3) 0.0231(6) Uani 1 1 d . . . . .
C6D C 0.4284(3) 0.4583(2) 0.3909(3) 0.0239(6) Uani 1 1 d . . . . .
H6D H 0.4279 0.4423 0.4509 0.029 Uiso 1 1 calc R U . . .
C6E C 0.4896(3) 0.4012(2) 0.3459(2) 0.0218(6) Uani 1 1 d . . . . .
C6F C 0.4903(3) 0.4279(2) 0.2577(3) 0.0227(6) Uani 1 1 d . . . . .
C6G C 0.4346(4) 0.5322(3) 0.1173(3) 0.0309(8) Uani 1 1 d . . . . .
H6G1 H 0.4169 0.5955 0.0909 0.046 Uiso 1 1 calc R U . . .
H6G2 H 0.3787 0.5062 0.1131 0.046 Uiso 1 1 calc R U . . .
H6G3 H 0.5099 0.5112 0.0859 0.046 Uiso 1 1 calc R U . . .
C6H C 0.5562(3) 0.3157(2) 0.3928(2) 0.0227(6) Uani 1 1 d . . . . .
H6H1 H 0.5181 0.2957 0.4564 0.027 Uiso 1 1 calc R U . . .
H6H2 H 0.5584 0.2715 0.369 0.027 Uiso 1 1 calc R U . . .
C6I C 0.7014(4) 0.2987(3) 0.1033(3) 0.0316(8) Uani 1 1 d . . . . .
H6I1 H 0.6724 0.3362 0.0514 0.047 Uiso 1 1 calc R U . . .
H6I2 H 0.661 0.2496 0.1363 0.047 Uiso 1 1 calc R U . . .
H6I3 H 0.7821 0.2771 0.0845 0.047 Uiso 1 1 calc R U . . .
C7A C 0.4652(3) 0.7928(2) 0.2931(3) 0.0255(7) Uani 1 1 d . . . . .
C7B C 0.5317(3) 0.7666(2) 0.3514(3) 0.0237(6) Uani 1 1 d . . . . .
C7C C 0.5269(3) 0.6915(2) 0.4269(2) 0.0233(6) Uani 1 1 d . . . . .
C7D C 0.4539(3) 0.6382(2) 0.4406(3) 0.0233(6) Uani 1 1 d . . . . .
H7D H 0.451 0.5855 0.4898 0.028 Uiso 1 1 calc R U . . .
C7E C 0.3851(3) 0.6596(2) 0.3843(3) 0.0237(6) Uani 1 1 d . . . . .
C7F C 0.3921(3) 0.7366(2) 0.3117(3) 0.0250(7) Uani 1 1 d . . . . .
C7G C 0.4684(4) 0.8761(2) 0.2155(3) 0.0319(8) Uani 1 1 d . . . . .
H7G1 H 0.4916 0.9184 0.2282 0.048 Uiso 1 1 calc R U . . .
H7G2 H 0.3933 0.8991 0.2041 0.048 Uiso 1 1 calc R U . . .
H7G3 H 0.5225 0.8652 0.1635 0.048 Uiso 1 1 calc R U . . .
C7H C 0.3078(3) 0.5996(2) 0.4001(3) 0.0269(7) Uani 1 1 d . . . . .
H7H1 H 0.2856 0.5658 0.4638 0.032 Uiso 1 1 calc R U . . .
H7H2 H 0.2385 0.6341 0.3806 0.032 Uiso 1 1 calc R U . . .
C7I C 0.2187(5) 0.7971(3) 0.1357(4) 0.0444(11) Uani 1 1 d . . . . .
H7I1 H 0.2229 0.8586 0.1163 0.067 Uiso 1 1 calc R U . . .
H7I2 H 0.1482 0.7852 0.1808 0.067 Uiso 1 1 calc R U . . .
H7I3 H 0.2206 0.7832 0.0853 0.067 Uiso 1 1 calc R U . . .
C8A C 0.9091(3) 0.6056(2) 0.3753(2) 0.0217(6) Uani 1 1 d . . . . .
C8B C 0.9177(3) 0.5151(2) 0.4108(2) 0.0215(6) Uani 1 1 d . . . . .
C8C C 0.8284(3) 0.4730(2) 0.4681(2) 0.0206(6) Uani 1 1 d . . . . .
C8D C 0.7272(3) 0.5241(2) 0.4930(2) 0.0220(6) Uani 1 1 d . . . . .
H8D H 0.6654 0.4967 0.533 0.026 Uiso 1 1 calc R U . . .
C8E C 0.7125(3) 0.6148(2) 0.4616(2) 0.0201(6) Uani 1 1 d . . . . .
C8F C 0.8040(3) 0.6530(2) 0.4019(2) 0.0210(6) Uani 1 1 d . . . . .
C8G C 1.0093(3) 0.6471(2) 0.3136(3) 0.0273(7) Uani 1 1 d . . . . .
H8G1 H 1.0712 0.6261 0.3428 0.041 Uiso 1 1 calc R U . . .
H8G2 H 0.9884 0.7103 0.2975 0.041 Uiso 1 1 calc R U . . .
H8G3 H 1.0336 0.632 0.2604 0.041 Uiso 1 1 calc R U . . .
C8H C 0.6000(3) 0.6678(2) 0.4894(2) 0.0231(6) Uani 1 1 d . . . . .
H8H1 H 0.612 0.7215 0.491 0.028 Uiso 1 1 calc R U . . .
H8H2 H 0.5608 0.6343 0.5495 0.028 Uiso 1 1 calc R U . . .
C8I C 0.7719(4) 0.9065(2) 0.2684(3) 0.0316(8) Uani 1 1 d . . . . .
H8I1 H 0.8543 0.9005 0.2518 0.047 Uiso 1 1 calc R U . . .
H8I2 H 0.741 0.9246 0.3201 0.047 Uiso 1 1 calc R U . . .
H8I3 H 0.7414 0.9503 0.2193 0.047 Uiso 1 1 calc R U . . .
N1AB N 0.8724(3) 0.63200(19) 0.1621(2) 0.0264(6) Uani 1 1 d . . . . .
H1A4 H 0.912 0.6514 0.1049 0.04 Uiso 1 1 calc R U . . .
H1A5 H 0.9194 0.5922 0.1955 0.04 Uiso 1 1 calc R U . . .
H1A6 H 0.8423 0.6774 0.1817 0.04 Uiso 1 1 calc R U . . .
N1AA N -0.1842(3) -0.07442(18) 0.7527(2) 0.0251(5) Uani 1 1 d . . . . .
H1D1 H -0.2278 -0.0981 0.8076 0.038 Uiso 1 1 calc R U . . .
H1D2 H -0.2292 -0.0379 0.7162 0.038 Uiso 1 1 calc R U . . .
H1D3 H -0.1382 -0.0443 0.7553 0.038 Uiso 1 1 calc R U . . .
O1 O -0.0912(3) -0.30057(19) 0.6594(2) 0.0289(5) Uani 1 1 d . . . . .
O1AA O -0.0655(2) -0.20424(18) 0.8559(2) 0.0307(5) Uani 1 1 d . . . . .
O2 O 0.0651(2) -0.34800(16) 0.5407(2) 0.0266(5) Uani 1 1 d . . . . .
O2AA O -0.0328(2) -0.29424(18) 0.7852(2) 0.0310(5) Uani 1 1 d . . . . .
H2DD H 0.026 -0.318 0.8036 0.047 Uiso 1 1 calc R U . . .
O3 O -0.1275(2) -0.26905(16) 0.5124(2) 0.0262(5) Uani 1 1 d . . . . .
O4 O -0.3447(3) -0.01948(18) 0.6624(2) 0.0304(6) Uani 1 1 d . . . . .
O5 O -0.3479(2) 0.13207(17) 0.5450(2) 0.0265(5) Uani 1 1 d . . . . .
O6 O -0.3622(2) 0.00564(17) 0.5100(2) 0.0267(5) Uani 1 1 d . . . . .
O7 O -0.0598(2) 0.02648(18) 0.7633(2) 0.0285(5) Uani 1 1 d . . . . .
O8 O 0.1132(2) 0.10008(17) 0.68336(19) 0.0242(5) Uani 1 1 d . . . . .
O9 O -0.0778(2) 0.18045(16) 0.65022(18) 0.0235(5) Uani 1 1 d . . . . .
O10 O 0.1995(2) -0.2517(2) 0.7542(2) 0.0318(6) Uani 1 1 d . . . . .
O11 O 0.3598(2) -0.16420(18) 0.6645(2) 0.0266(5) Uani 1 1 d . . . . .
O12 O 0.3472(2) -0.28743(17) 0.6237(2) 0.0266(5) Uani 1 1 d . . . . .
O13 O 1.0154(3) 0.48973(18) 0.2343(2) 0.0284(5) Uani 1 1 d . . . . .
O14 O 1.0064(2) 0.34030(15) 0.35300(19) 0.0232(5) Uani 1 1 d . . . . .
O15 O 1.0245(2) 0.46538(17) 0.3883(2) 0.0247(5) Uani 1 1 d . . . . .
O16 O 0.7367(2) 0.29022(15) 0.24876(18) 0.0224(5) Uani 1 1 d . . . . .
O17 O 0.7239(3) 0.44127(17) 0.1308(2) 0.0293(6) Uani 1 1 d . . . . .
O18 O 0.5479(2) 0.37000(17) 0.2116(2) 0.0254(5) Uani 1 1 d . . . . .
O19 O 0.3031(2) 0.63814(17) 0.2215(2) 0.0265(5) Uani 1 1 d . . . . .
O20 O 0.4475(4) 0.7386(3) 0.1209(3) 0.0595(13) Uani 1 1 d . . . . .
O21 O 0.3142(2) 0.76306(18) 0.2601(2) 0.0278(5) Uani 1 1 d . . . . .
O22 O 0.6026(2) 0.82312(16) 0.3380(2) 0.0260(5) Uani 1 1 d . . . . .
O23 O 0.7616(2) 0.77071(18) 0.2231(2) 0.0286(5) Uani 1 1 d . . . . .
O24 O 0.7934(2) 0.74313(15) 0.37191(18) 0.0225(5) Uani 1 1 d . . . . .
P1 P -0.06534(8) -0.33295(5) 0.58706(6) 0.02359(18) Uani 1 1 d . . . . .
P2 P -0.39148(7) 0.04197(6) 0.58732(7) 0.0259(2) Uani 1 1 d . . . . .
P3 P -0.01961(7) 0.10979(5) 0.72526(6) 0.02290(18) Uani 1 1 d . . . . .
P4 P 0.31861(8) -0.25548(6) 0.70494(7) 0.02567(19) Uani 1 1 d . . . . .
P5 P 1.05601(7) 0.42753(5) 0.31135(6) 0.02281(18) Uani 1 1 d . . . . .
P6 P 0.68110(7) 0.35852(5) 0.17109(6) 0.02244(17) Uani 1 1 d . . . . .
P7 P 0.33443(9) 0.73271(6) 0.18032(7) 0.0302(2) Uani 1 1 d . . . . .
P8 P 0.73415(7) 0.80622(5) 0.29402(6) 0.02221(17) Uani 1 1 d . . . . .
Cl1 Cl 0.46296(12) 0.40085(13) 0.62864(11) 0.0592(4) Uani 1 1 d . . . . .
Cl2 Cl 0.21234(15) 0.06767(10) 0.26442(10) 0.0545(4) Uani 1 1 d . . . . .
O1Q O 0.7505(5) 0.9055(3) 0.0596(4) 0.0475(10) Uani 0.75 1 d . U P . .
H1Q H 0.757 0.8662 0.108 0.071 Uiso 0.75 1 calc R U P . .
F2Q F 0.9240(9) 0.9768(10) 0.0445(9) 0.149(3) Uani 0.75 1 d . U P . .
F1Q F 0.9728(5) 0.8493(10) 0.0885(5) 0.170(5) Uani 0.75 1 d . U P . .
F3Q F 1.0427(7) 0.9160(7) -0.0429(5) 0.101(2) Uani 0.75 1 d . U P . .
C2Q C 0.8562(8) 0.9013(5) -0.0057(4) 0.0490(12) Uani 0.75 1 d . U P . .
H2Q1 H 0.8742 0.8453 -0.0151 0.059 Uiso 0.75 1 calc R U P . .
H2Q2 H 0.8487 0.9484 -0.0623 0.059 Uiso 0.75 1 calc R U P . .
C1Q C 0.9460(9) 0.9093(8) 0.0200(5) 0.0643(14) Uani 0.75 1 d . U P . .
C65 C -0.0413(4) 0.1656(3) 0.7972(3) 0.0342(8) Uani 1 1 d . . . . .
H65A H -0.1208 0.1712 0.8297 0.051 Uiso 1 1 calc R U . . .
H65B H -0.0215 0.2234 0.763 0.051 Uiso 1 1 calc R U . . .
H65C H 0.0062 0.133 0.8388 0.051 Uiso 1 1 calc R U . . .
C72 C 0.4235(4) -0.3238(3) 0.7604(3) 0.0376(9) Uani 1 1 d . . . . .
H72A H 0.4259 -0.3016 0.8039 0.056 Uiso 1 1 calc R U . . .
H72B H 0.4971 -0.3252 0.7178 0.056 Uiso 1 1 calc R U . . .
H72C H 0.4059 -0.3826 0.7905 0.056 Uiso 1 1 calc R U . . .
F2R F -0.0394(6) 0.1547(4) 0.0401(5) 0.0759(17) Uani 0.8 1 d . . P . .
F1R F -0.0953(5) 0.0591(4) 0.1604(5) 0.0770(17) Uani 0.8 1 d . . P . .
F3R F -0.0171(6) 0.1530(3) 0.1585(5) 0.0773(18) Uani 0.8 1 d . . P . .
O1R O 0.1256(6) -0.0149(3) 0.1761(4) 0.0562(14) Uani 0.8 1 d . . P . .
H1R H 0.1821 -0.0067 0.1843 0.084 Uiso 0.8 1 calc R U P . .
C2R C 0.1017(7) 0.0498(4) 0.0966(5) 0.0455(14) Uani 0.8 1 d . . P . .
H2R1 H 0.1058 0.0217 0.0554 0.055 Uiso 0.8 1 calc R U P . .
H2R2 H 0.1589 0.0881 0.0683 0.055 Uiso 0.8 1 calc R U P . .
C1R C -0.0145(7) 0.1033(4) 0.1152(6) 0.0479(15) Uani 0.8 1 d . . P . .
F1W F 0.6993(7) 0.3251(5) 0.7363(6) 0.074(2) Uani 0.65 1 d . . P . .
F2W F 0.7145(8) 0.3260(5) 0.8564(7) 0.079(2) Uani 0.65 1 d . . P . .
F3W F 0.7675(8) 0.4233(6) 0.7400(10) 0.117(4) Uani 0.65 1 d . . P . .
C1W C 0.6873(9) 0.3778(6) 0.7828(7) 0.054(2) Uani 0.65 1 d . . P . .
C2W C 0.5697(9) 0.4295(6) 0.7939(6) 0.0489(19) Uani 0.65 1 d . . P . .
H2W1 H 0.5151 0.3891 0.8228 0.059 Uiso 0.65 1 calc R U P . .
H2W2 H 0.5596 0.4613 0.8334 0.059 Uiso 0.65 1 calc R U P . .
O1W O 0.5461(10) 0.4871(4) 0.7173(6) 0.076(3) Uani 0.65 1 d . . P . .
H1W H 0.5221 0.4626 0.695 0.115 Uiso 0.65 1 calc R U P . .
F4W F 0.2919(3) 0.6171(6) 0.9687(3) 0.100(3) Uani 0.9 1 d . . P . .
F5W F 0.1573(4) 0.6357(4) 1.0786(3) 0.0619(12) Uani 0.9 1 d . . P . .
F6W F 0.1805(7) 0.7400(4) 0.9554(3) 0.091(2) Uani 0.9 1 d . . P . .
C3W C 0.1847(5) 0.6545(5) 0.9911(4) 0.0504(15) Uani 0.9 1 d . . P . .
C4W C 0.1092(4) 0.6256(3) 0.9626(3) 0.0330(9) Uani 0.9 1 d . . P . .
H4W1 H 0.1312 0.6431 0.8976 0.04 Uiso 0.9 1 calc R U P . .
H4W2 H 0.1184 0.5615 0.9876 0.04 Uiso 0.9 1 calc R U P . .
O2W O -0.0031(3) 0.6608(2) 0.9895(2) 0.0359(7) Uani 0.9 1 d . . P . .
H2W H -0.0217 0.705 0.948 0.054 Uiso 0.9 1 calc R U P . .
F7W F 0.5155(8) 0.7378(6) 0.9388(5) 0.087(2) Uani 0.65 1 d . U P . .
F9W F 0.3852(7) 0.8489(8) 0.9210(6) 0.097(3) Uani 0.65 1 d . U P . .
F8W F 0.5291(9) 0.8374(11) 0.8094(5) 0.135(5) Uani 0.65 1 d . U P . .
C5W C 0.4961(10) 0.8217(12) 0.8982(7) 0.089(4) Uani 0.65 1 d . U P . .
C6W C 0.5553(6) 0.8673(6) 0.9229(6) 0.059(2) Uani 0.65 1 d . U P . .
H6W1 H 0.5403 0.9301 0.8889 0.071 Uiso 0.65 1 calc R U P . .
H6W2 H 0.5233 0.8594 0.9861 0.071 Uiso 0.65 1 calc R U P . .
O3W O 0.6697(3) 0.8396(3) 0.9085(3) 0.0324(11) Uani 0.65 1 d . U P . .
H3W H 0.6858 0.8067 0.9565 0.049 Uiso 0.65 1 calc R U P . .
F4Y F 0.4801(4) 0.0421(3) 0.3471(4) 0.0667(15) Uani 0.8 1 d . . P . .
F5Y F 0.4641(6) 0.1401(4) 0.3961(4) 0.0685(14) Uani 0.8 1 d . . P . .
F6Y F 0.6027(4) 0.1251(4) 0.2914(4) 0.0718(17) Uani 0.8 1 d . . P . .
O2Y O 0.3065(4) 0.1933(3) 0.2940(4) 0.0470(11) Uani 0.8 1 d . . P . .
H2Y H 0.2837 0.1563 0.2865 0.07 Uiso 0.8 1 calc R U P . .
C3Y C 0.4932(7) 0.1207(6) 0.3246(5) 0.0539(19) Uani 0.8 1 d . . P . .
C4Y C 0.4242(6) 0.1883(5) 0.2563(5) 0.0475(15) Uani 0.8 1 d . . P . .
H4Y1 H 0.4443 0.2462 0.2365 0.057 Uiso 0.8 1 calc R U P . .
H4Y2 H 0.4446 0.171 0.2041 0.057 Uiso 0.8 1 calc R U P . .
F7Y F 0.2464(8) 0.4179(4) 0.0685(5) 0.107(3) Uani 0.8 1 d . . P . .
F8Y F 0.4005(7) 0.3302(5) 0.0721(7) 0.108(3) Uani 0.8 1 d . . P . .
F9Y F 0.3394(7) 0.3664(6) -0.0412(4) 0.094(2) Uani 0.8 1 d . . P . .
O3Y O 0.3044(9) 0.1937(6) 0.0758(5) 0.092(3) Uani 0.8 1 d . . P . .
H3Y H 0.3443 0.1647 0.112 0.138 Uiso 0.8 1 calc R U P . .
C5Y C 0.3088(9) 0.3484(8) 0.0448(6) 0.075(3) Uani 0.8 1 d . . P . .
C6Y C 0.2459(8) 0.2769(6) 0.0907(5) 0.066(2) Uani 0.8 1 d . . P . .
H6Y1 H 0.1743 0.2955 0.0724 0.08 Uiso 0.8 1 calc R U P . .
H6Y2 H 0.2263 0.2658 0.1547 0.08 Uiso 0.8 1 calc R U P . .
F1X F 0.6798(9) 0.4924(6) 0.9241(5) 0.077(3) Uani 0.55 1 d . . P . .
F2X F 0.8254(9) 0.5334(6) 0.8215(5) 0.078(2) Uani 0.55 1 d . . P . .
F3X F 0.6631(9) 0.6134(7) 0.8178(7) 0.085(3) Uani 0.55 1 d . . P . .
C1X C 0.7311(12) 0.5599(8) 0.8749(8) 0.058(3) Uani 0.55 1 d . . P . .
C2X C 0.7520(11) 0.5987(7) 0.9242(9) 0.059(3) Uani 0.55 1 d . . P . .
H2X1 H 0.6796 0.6171 0.9623 0.071 Uiso 0.55 1 calc R U P . .
H2X2 H 0.7845 0.6513 0.8835 0.071 Uiso 0.55 1 calc R U P . .
O1X O 0.8284(7) 0.5416(6) 0.9789(5) 0.0557(19) Uani 0.55 1 d . . P . .
H1X H 0.8556 0.4963 0.9663 0.084 Uiso 0.55 1 calc R U P . .
F4XA F 0.5935(10) 0.2076(8) 1.0127(11) 0.119(4) Uani 0.65 1 d . . P . .
F5XA F 0.6221(16) 0.0690(18) 1.1124(9) 0.195(11) Uani 0.65 1 d . . P . .
F6XA F 0.7409(10) 0.1167(9) 0.9937(12) 0.157(7) Uani 0.65 1 d . . P . .
C3XA C 0.6293(15) 0.1335(11) 1.009(2) 0.144(12) Uani 0.65 1 d . . P . .
C4XA C 0.5835(15) 0.0875(9) 0.9829(8) 0.086(5) Uani 0.65 1 d . . P . .
H4X3 H 0.6039 0.024 1.0111 0.103 Uiso 0.65 1 calc R U P . .
H4X4 H 0.5006 0.1047 0.9924 0.103 Uiso 0.65 1 calc R U P . .
O2XA O 0.6396(14) 0.1172(12) 0.8950(8) 0.138(7) Uani 0.65 1 d . . P . .
H2XA H 0.624 0.1716 0.8747 0.208 Uiso 0.65 1 calc R U P . .
F7X F 1.1013(10) 0.2836(7) 0.9597(10) 0.109(4) Uani 0.55 1 d D U P . .
F8X F 1.0568(18) 0.343(2) 0.8183(18) 0.211(10) Uani 0.55 1 d D U P . .
F9X F 0.9285(9) 0.3591(7) 0.9441(10) 0.104(4) Uani 0.55 1 d D U P . .
C5X C 1.0377(14) 0.3525(14) 0.9007(13) 0.094(4) Uani 0.55 1 d D U P . .
C6X C 1.084(2) 0.4336(17) 0.8722(14) 0.109(5) Uani 0.55 1 d . U P . .
H6X1 H 1.167 0.4213 0.8492 0.131 Uiso 0.55 1 calc R U P . .
H6X2 H 1.0524 0.4787 0.8234 0.131 Uiso 0.55 1 calc R U P . .
O3X O 1.0621(18) 0.4640(9) 0.9355(17) 0.133(7) Uani 0.55 1 d . U P . .
H3X H 0.9919 0.4769 0.9537 0.199 Uiso 0.55 1 calc R U P . .
F1Y F 0.0549(5) 0.3535(4) 0.6174(6) 0.074(2) Uani 0.7 1 d . . P C 1
F2Y F 0.1858(6) 0.4311(4) 0.5545(7) 0.079(2) Uani 0.7 1 d . . P C 1
F3Y F 0.1841(12) 0.3271(6) 0.5086(7) 0.107(4) Uani 0.7 1 d . . P C 1
O1Y O 0.3576(7) 0.2823(5) 0.5984(7) 0.074(2) Uani 0.7 1 d . . P C 1
H1Y H 0.3819 0.3157 0.6102 0.112 Uiso 0.7 1 calc R U P C 1
C1Y C 0.1646(12) 0.3543(9) 0.5747(9) 0.057(4) Uani 0.7 1 d . . P C 1
C2Y C 0.2420(7) 0.2865(6) 0.6367(7) 0.053(2) Uani 0.7 1 d . . P C 1
H2Y1 H 0.224 0.3014 0.6902 0.064 Uiso 0.7 1 calc R U P C 1
H2Y2 H 0.2233 0.2283 0.6557 0.064 Uiso 0.7 1 calc R U P C 1
F1YA F 0.0450(12) 0.3629(13) 0.5815(11) 0.18(2) Uiso 0.3 1 d G . P D 2
F2YA F 0.2015(15) 0.3504(9) 0.4931(10) 0.073(5) Uiso 0.3 1 d G . P D 2
F3YA F 0.1461(10) 0.4544(6) 0.5201(7) 0.049(2) Uiso 0.3 1 d G . P D 2
C1YA C 0.2214(12) 0.3330(8) 0.6278(8) 0.054(4) Uiso 0.3 1 d G . P D 2
H1Y1 H 0.2991 0.3285 0.5898 0.064 Uiso 0.3 1 calc R U P D 2
H1Y2 H 0.2112 0.2737 0.6692 0.064 Uiso 0.3 1 calc R U P D 2
O1YA O 0.2149(15) 0.3783(11) 0.6733(9) 0.080(5) Uiso 0.3 1 d G . P D 2
H1YA H 0.195 0.431 0.6455 0.121 Uiso 0.3 1 calc R U P D 2
C2YA C 0.173(4) 0.351(3) 0.593(3) 0.072(12) Uiso 0.3 1 d . . P D 2
C2Z C 0.3589(11) 0.2331(9) 0.8522(9) 0.069(3) Uani 0.6 1 d . . P . .
H2Z1 H 0.3125 0.2839 0.8175 0.083 Uiso 0.6 1 calc R U P . .
H2Z2 H 0.3347 0.2318 0.9137 0.083 Uiso 0.6 1 calc R U P . .
C1Z C 0.341(2) 0.1547(11) 0.8503(9) 0.097(6) Uani 0.6 1 d . . P . .
F3Z F 0.382(2) 0.0806(9) 0.8996(14) 0.159(7) Uani 0.6 1 d . U P . .
F2Z F 0.2264(13) 0.1508(11) 0.8708(10) 0.139(6) Uani 0.6 1 d . . P . .
F1Z F 0.3758(14) 0.1534(9) 0.7686(9) 0.121(4) Uani 0.6 1 d . . P . .
O1Z O 0.4687(9) 0.2414(7) 0.8187(6) 0.085(3) Uani 0.6 1 d . . P . .
H1Z H 0.477 0.2801 0.7684 0.128 Uiso 0.6 1 calc R U P . .

loop_
_atom_site_aniso_label
_atom_site_aniso_U_11
_atom_site_aniso_U_22
_atom_site_aniso_U_33
_atom_site_aniso_U_23
_atom_site_aniso_U_13
_atom_site_aniso_U_12
C1A 0.0282(15) 0.0229(14) 0.0259(17) -0.0049(11) -0.0106(12) -0.0101(12)
C1B 0.0230(14) 0.0224(14) 0.0265(17) -0.0059(11) -0.0095(11) -0.0054(11)
C1C 0.0263(15) 0.0200(13) 0.0260(17) -0.0052(11) -0.0105(12) -0.0062(11)
C1D 0.0309(16) 0.0225(14) 0.0195(15) -0.0041(11) -0.0086(12) -0.0084(11)
C1E 0.0287(15) 0.0225(14) 0.0218(16) -0.0065(11) -0.0067(12) -0.0082(11)
C1F 0.0295(16) 0.0213(13) 0.0221(16) -0.0052(11) -0.0090(12) -0.0090(11)
C1G 0.0295(17) 0.0286(16) 0.035(2) -0.0072(13) -0.0078(14) -0.0136(13)
C1H 0.0333(17) 0.0226(13) 0.0214(16) -0.0090(11) -0.0059(12) -0.0062(12)
C1I 0.043(2) 0.0224(15) 0.0293(19) -0.0031(12) -0.0105(15) -0.0131(13)
C1AB 0.059(3) 0.038(2) 0.037(2) -0.0172(17) 0.012(2) -0.026(2)
C2AA 0.0282(14) 0.0268(14) 0.0181(15) -0.0048(11) -0.0075(11) -0.0071(11)
C2A 0.0227(14) 0.0184(12) 0.0229(16) -0.0058(10) -0.0047(11) -0.0032(10)
C2B 0.0227(14) 0.0177(12) 0.0251(16) -0.0066(11) -0.0068(11) -0.0038(10)
C2C 0.0232(14) 0.0175(12) 0.0205(15) -0.0032(10) -0.0062(11) -0.0050(10)
C2D 0.0245(14) 0.0179(12) 0.0225(16) -0.0029(10) -0.0056(11) -0.0068(10)
C2E 0.0264(15) 0.0173(12) 0.0259(17) -0.0032(11) -0.0109(12) -0.0051(11)
C2F 0.0183(13) 0.0193(13) 0.0251(16) -0.0023(11) -0.0068(11) -0.0037(10)
C2G 0.0247(16) 0.0323(17) 0.0300(19) -0.0133(14) -0.0018(13) -0.0051(12)
C2H 0.0285(15) 0.0202(13) 0.0224(16) -0.0012(11) -0.0100(12) -0.0054(11)
C2I 0.0206(16) 0.044(2) 0.051(3) -0.0192(19) -0.0075(15) -0.0056(14)
C2AB 0.0261(14) 0.0213(13) 0.0262(16) -0.0052(11) -0.0095(11) -0.0051(11)
C3AA 0.0239(14) 0.0296(15) 0.0203(16) -0.0075(12) -0.0057(11) -0.0055(11)
C3A 0.0191(13) 0.0279(15) 0.0223(16) -0.0104(12) -0.0062(11) -0.0038(11)
C3B 0.0162(13) 0.0249(14) 0.0282(17) -0.0091(12) -0.0058(11) -0.0017(10)
C3C 0.0162(12) 0.0245(14) 0.0268(17) -0.0090(12) -0.0022(11) -0.0053(10)
C3D 0.0207(14) 0.0254(14) 0.0236(16) -0.0092(11) -0.0029(11) -0.0079(11)
C3F 0.0177(13) 0.0236(13) 0.0244(16) -0.0075(11) -0.0035(10) -0.0073(10)
C3G 0.0191(13) 0.0248(14) 0.0268(17) -0.0117(12) -0.0048(11) -0.0049(11)
C3H 0.0323(18) 0.0342(17) 0.0242(18) -0.0109(13) -0.0117(13) 0.0005(13)
C3I 0.0224(14) 0.0224(13) 0.0229(15) -0.0063(11) -0.0029(11) -0.0081(11)
C3AB 0.024(2) 0.023(2) 0.028(3) -0.006(2) -0.011(2) -0.0072(17)
O1AB 0.045(4) 0.037(3) 0.058(6) 0.008(3) -0.029(3) -0.020(2)
O2AB 0.0249(17) 0.0267(16) 0.054(3) -0.0073(16) -0.0130(16) -0.0069(13)
C1AA 0.0340(18) 0.0317(17) 0.0243(17) -0.0051(13) -0.0013(13) -0.0075(14)
C4A 0.0233(14) 0.0203(13) 0.0221(15) -0.0062(11) -0.0023(11) -0.0031(10)
C4B 0.0259(15) 0.0232(14) 0.0241(16) -0.0095(11) -0.0030(11) -0.0052(11)
C4C 0.0267(15) 0.0223(14) 0.0228(16) -0.0097(11) -0.0027(11) -0.0039(11)
C4D 0.0234(14) 0.0223(13) 0.0226(16) -0.0079(11) 0.0019(11) -0.0060(11)
C4E 0.0205(14) 0.0253(14) 0.0240(16) -0.0115(12) 0.0003(11) -0.0033(11)
C4F 0.0200(13) 0.0236(14) 0.0241(16) -0.0092(11) -0.0029(11) -0.0006(10)
C4G 0.0355(18) 0.0230(14) 0.0276(18) -0.0039(12) -0.0101(14) -0.0029(13)
C4H 0.0216(14) 0.0280(15) 0.0242(16) -0.0118(12) -0.0003(11) -0.0071(11)
C5A 0.0206(13) 0.0176(12) 0.0246(16) -0.0045(10) -0.0046(11) -0.0040(10)
C5B 0.0226(14) 0.0175(12) 0.0207(15) -0.0049(10) -0.0056(11) -0.0050(10)
C5C 0.0188(12) 0.0156(11) 0.0212(15) -0.0040(10) -0.0043(10) -0.0046(9)
C5D 0.0200(13) 0.0165(12) 0.0243(16) -0.0045(10) -0.0042(11) -0.0043(10)
C5E 0.0211(13) 0.0151(12) 0.0230(15) -0.0035(10) -0.0047(11) -0.0045(10)
C5F 0.0194(13) 0.0154(12) 0.0275(17) -0.0050(10) -0.0071(11) -0.0034(9)
C5G 0.0252(15) 0.0286(15) 0.0271(17) -0.0138(12) -0.0017(12) -0.0041(12)
C5H 0.0254(14) 0.0185(13) 0.0254(17) -0.0060(11) -0.0081(11) -0.0046(10)
C5I 0.0194(15) 0.0359(18) 0.048(2) -0.0193(16) -0.0063(14) -0.0049(13)
C6A 0.0191(13) 0.0232(14) 0.0310(18) -0.0065(12) -0.0096(12) -0.0057(11)
C6B 0.0180(13) 0.0224(14) 0.0315(18) -0.0046(12) -0.0081(11) -0.0065(11)
C6C 0.0176(13) 0.0234(14) 0.0270(17) -0.0078(11) -0.0031(11) -0.0058(10)
C6D 0.0191(13) 0.0232(14) 0.0247(16) -0.0040(11) -0.0028(11) -0.0066(11)
C6E 0.0194(13) 0.0211(13) 0.0247(16) -0.0052(11) -0.0053(11) -0.0076(10)
C6F 0.0202(13) 0.0218(13) 0.0275(17) -0.0073(11) -0.0072(11) -0.0063(10)
C6G 0.0328(18) 0.0307(16) 0.032(2) -0.0075(14) -0.0148(14) -0.0062(13)
C6H 0.0210(14) 0.0197(13) 0.0262(16) -0.0042(11) -0.0055(11) -0.0079(10)
C6I 0.0363(19) 0.0307(17) 0.0289(19) -0.0117(14) -0.0074(14) -0.0065(14)
C7A 0.0221(14) 0.0236(14) 0.0297(18) -0.0077(12) -0.0071(12) -0.0039(11)
C7B 0.0200(13) 0.0189(13) 0.0295(17) -0.0073(11) -0.0045(11) -0.0034(10)
C7C 0.0200(13) 0.0209(13) 0.0255(16) -0.0085(11) -0.0024(11) -0.0021(10)
C7D 0.0218(14) 0.0229(13) 0.0239(16) -0.0093(11) -0.0033(11) -0.0029(11)
C7E 0.0177(13) 0.0215(13) 0.0281(17) -0.0086(11) -0.0018(11) -0.0026(10)
C7F 0.0178(13) 0.0252(14) 0.0293(18) -0.0090(12) -0.0049(11) -0.0018(11)
C7G 0.0328(18) 0.0233(15) 0.037(2) -0.0016(13) -0.0142(14) -0.0072(13)
C7H 0.0162(13) 0.0268(15) 0.0336(19) -0.0106(13) 0.0003(12) -0.0053(11)
C7I 0.062(3) 0.0263(17) 0.048(3) -0.0073(17) -0.031(2) -0.0001(17)
C8A 0.0214(13) 0.0214(13) 0.0237(16) -0.0067(11) -0.0069(11) -0.0060(10)
C8B 0.0191(13) 0.0214(13) 0.0251(16) -0.0089(11) -0.0061(11) -0.0032(10)
C8C 0.0239(14) 0.0199(13) 0.0198(15) -0.0051(10) -0.0084(11) -0.0055(10)
C8D 0.0220(14) 0.0218(13) 0.0221(15) -0.0074(11) -0.0043(11) -0.0055(10)
C8E 0.0218(13) 0.0195(13) 0.0188(15) -0.0065(10) -0.0057(10) -0.0028(10)
C8F 0.0236(14) 0.0160(12) 0.0247(16) -0.0060(10) -0.0089(11) -0.0033(10)
C8G 0.0227(14) 0.0263(15) 0.036(2) -0.0116(13) -0.0045(12) -0.0109(12)
C8H 0.0235(14) 0.0235(13) 0.0205(15) -0.0093(11) -0.0036(11) -0.0016(11)
C8I 0.0376(19) 0.0230(15) 0.037(2) -0.0048(13) -0.0142(15) -0.0115(13)
N1AB 0.0323(14) 0.0239(12) 0.0238(14) -0.0033(10) -0.0102(10) -0.0099(10)
N1AA 0.0260(12) 0.0247(12) 0.0222(14) -0.0045(10) -0.0079(10) -0.0041(9)
O1 0.0328(13) 0.0323(13) 0.0240(13) -0.0110(10) -0.0057(10) -0.0090(10)
O1AA 0.0321(13) 0.0333(13) 0.0290(15) -0.0126(10) -0.0135(10) 0.0007(10)
O2 0.0318(13) 0.0206(10) 0.0273(13) -0.0074(9) -0.0068(10) -0.0062(9)
O2AA 0.0339(13) 0.0276(11) 0.0305(14) -0.0085(10) -0.0122(10) -0.0012(9)
O3 0.0356(14) 0.0196(10) 0.0282(14) -0.0057(9) -0.0126(10) -0.0102(9)
O4 0.0326(13) 0.0276(12) 0.0298(15) -0.0012(10) -0.0124(10) -0.0115(10)
O5 0.0187(10) 0.0239(11) 0.0353(15) -0.0069(10) -0.0097(9) -0.0030(8)
O6 0.0206(11) 0.0260(11) 0.0339(15) -0.0063(10) -0.0120(10) -0.0048(9)
O7 0.0298(13) 0.0258(12) 0.0288(14) -0.0047(10) -0.0085(10) -0.0093(10)
O8 0.0229(11) 0.0283(12) 0.0264(13) -0.0151(9) -0.0052(9) -0.0047(9)
O9 0.0262(11) 0.0221(10) 0.0230(12) -0.0081(9) -0.0073(9) -0.0038(8)
O10 0.0257(12) 0.0365(13) 0.0292(14) -0.0117(11) 0.0003(10) -0.0077(10)
O11 0.0176(10) 0.0278(12) 0.0331(15) -0.0106(10) -0.0075(9) -0.0009(9)
O12 0.0208(11) 0.0275(12) 0.0301(14) -0.0122(10) -0.0063(9) 0.0007(9)
O13 0.0315(13) 0.0256(11) 0.0260(13) -0.0072(9) -0.0059(10) -0.0060(9)
O14 0.0186(10) 0.0189(10) 0.0308(13) -0.0072(9) -0.0067(9) -0.0030(8)
O15 0.0214(11) 0.0240(11) 0.0307(14) -0.0106(9) -0.0090(9) -0.0023(8)
O16 0.0250(11) 0.0193(10) 0.0249(13) -0.0077(8) -0.0079(9) -0.0046(8)
O17 0.0338(14) 0.0207(11) 0.0301(14) -0.0014(9) -0.0093(10) -0.0096(10)
O18 0.0264(12) 0.0236(11) 0.0307(14) -0.0103(9) -0.0102(10) -0.0057(9)
O19 0.0202(11) 0.0250(11) 0.0325(15) -0.0067(10) -0.0099(9) -0.0025(9)
O20 0.054(2) 0.063(2) 0.064(3) -0.039(2) 0.026(2) -0.036(2)
O21 0.0208(11) 0.0281(12) 0.0321(15) -0.0074(10) -0.0103(10) -0.0011(9)
O22 0.0259(12) 0.0195(10) 0.0341(15) -0.0095(9) -0.0089(10) -0.0044(8)
O23 0.0324(13) 0.0286(12) 0.0274(14) -0.0106(10) -0.0112(10) -0.0035(10)
O24 0.0280(11) 0.0180(10) 0.0225(12) -0.0057(8) -0.0092(9) -0.0040(8)
P1 0.0309(4) 0.0207(3) 0.0208(4) -0.0055(3) -0.0064(3) -0.0095(3)
P2 0.0200(4) 0.0258(4) 0.0306(5) -0.0057(3) -0.0082(3) -0.0061(3)
P3 0.0231(4) 0.0228(4) 0.0225(4) -0.0077(3) -0.0048(3) -0.0048(3)
P4 0.0214(4) 0.0273(4) 0.0260(5) -0.0083(3) -0.0065(3) -0.0017(3)
P5 0.0187(3) 0.0216(4) 0.0281(4) -0.0086(3) -0.0046(3) -0.0050(3)
P6 0.0254(4) 0.0194(3) 0.0232(4) -0.0059(3) -0.0071(3) -0.0057(3)
P7 0.0309(5) 0.0261(4) 0.0306(5) -0.0065(3) -0.0059(4) -0.0081(3)
P8 0.0241(4) 0.0195(3) 0.0238(4) -0.0060(3) -0.0076(3) -0.0054(3)
Cl1 0.0403(6) 0.0861(11) 0.0507(8) -0.0320(7) -0.0073(5) -0.0029(6)
Cl2 0.0736(9) 0.0561(7) 0.0411(7) -0.0030(5) -0.0235(6) -0.0316(7)
O1Q 0.055(2) 0.0319(19) 0.045(3) -0.0016(17) -0.0142(18) -0.0094(18)
F2Q 0.114(6) 0.259(8) 0.176(9) -0.175(7) 0.011(5) -0.088(6)
F1Q 0.033(2) 0.304(9) 0.052(3) 0.034(5) -0.0030(19) -0.009(5)
F3Q 0.077(3) 0.148(6) 0.055(3) -0.026(3) 0.030(3) -0.055(4)
C2Q 0.082(3) 0.050(3) 0.024(3) -0.014(2) -0.0009(18) -0.038(3)
C1Q 0.059(3) 0.103(4) 0.027(3) -0.019(3) 0.0049(17) -0.034(4)
C65 0.041(2) 0.0367(19) 0.029(2) -0.0187(15) -0.0086(15) -0.0028(15)
C72 0.036(2) 0.0360(19) 0.039(2) -0.0097(16) -0.0188(16) 0.0021(15)
F2R 0.089(4) 0.059(3) 0.077(4) -0.013(3) -0.043(3) 0.001(3)
F1R 0.067(3) 0.086(4) 0.090(4) -0.043(3) 0.001(3) -0.038(3)
F3R 0.093(4) 0.048(2) 0.110(5) -0.052(3) -0.021(3) -0.010(2)
O1R 0.096(5) 0.033(2) 0.048(3) -0.0128(19) -0.032(3) -0.007(2)
C2R 0.065(4) 0.038(3) 0.038(3) -0.015(2) -0.015(3) -0.011(3)
C1R 0.061(4) 0.032(2) 0.056(4) -0.018(2) -0.013(3) -0.013(2)
F1W 0.074(4) 0.061(4) 0.095(6) -0.049(4) -0.010(4) -0.002(3)
F2W 0.099(6) 0.060(4) 0.095(6) -0.029(4) -0.054(5) -0.002(3)
F3W 0.068(5) 0.080(5) 0.178(11) -0.019(6) -0.004(6) -0.048(4)
C1W 0.065(5) 0.049(4) 0.049(5) -0.022(4) 0.005(4) -0.028(4)
C2W 0.062(5) 0.051(4) 0.031(4) -0.020(3) -0.009(3) -0.002(4)
O1W 0.154(9) 0.030(3) 0.061(5) -0.019(3) -0.055(5) -0.001(4)
F4W 0.0296(17) 0.201(7) 0.037(2) -0.006(3) -0.0109(14) -0.023(3)
F5W 0.055(2) 0.099(3) 0.0268(18) -0.0043(18) -0.0137(14) -0.029(2)
F6W 0.154(6) 0.102(4) 0.039(2) 0.007(2) -0.029(3) -0.096(4)
C3W 0.047(3) 0.078(4) 0.023(2) -0.003(2) -0.0125(19) -0.025(3)
C4W 0.0268(18) 0.0334(19) 0.031(2) -0.0064(15) -0.0093(15) 0.0011(14)
O2W 0.0274(14) 0.0461(18) 0.0218(14) -0.0058(12) -0.0087(10) 0.0052(12)
F7W 0.106(5) 0.115(5) 0.049(4) -0.003(4) -0.014(3) -0.079(5)
F9W 0.054(3) 0.136(5) 0.083(4) 0.007(3) -0.038(3) -0.031(3)
F8W 0.112(6) 0.257(14) 0.029(3) 0.023(5) -0.028(3) -0.120(8)
C5W 0.058(5) 0.156(9) 0.032(4) 0.023(5) -0.025(4) -0.058(6)
C6W 0.018(2) 0.057(4) 0.057(4) 0.028(3) -0.014(3) -0.007(2)
O3W 0.0169(15) 0.042(2) 0.0188(18) 0.0172(16) -0.0094(12) -0.0127(14)
F4Y 0.054(3) 0.042(2) 0.095(4) -0.013(2) -0.005(2) -0.0294(19)
F5Y 0.103(4) 0.064(3) 0.050(3) -0.013(2) -0.030(3) -0.028(3)
F6Y 0.054(3) 0.083(3) 0.070(3) 0.008(3) -0.016(2) -0.054(3)
O2Y 0.044(2) 0.045(2) 0.059(3) -0.026(2) -0.002(2) -0.0177(18)
C3Y 0.058(4) 0.067(4) 0.044(4) -0.012(3) 0.001(3) -0.048(4)
C4Y 0.042(3) 0.059(4) 0.038(3) -0.010(3) -0.006(2) -0.020(3)
F7Y 0.118(6) 0.053(3) 0.085(5) -0.002(3) -0.014(4) 0.030(3)
F8Y 0.090(5) 0.087(5) 0.147(8) -0.030(5) -0.065(5) 0.011(4)
F9Y 0.093(5) 0.132(6) 0.040(3) -0.008(3) 0.002(3) -0.051(4)
O3Y 0.100(6) 0.097(6) 0.054(4) -0.018(4) 0.016(4) -0.036(5)
C5Y 0.066(5) 0.087(6) 0.042(4) -0.015(4) -0.016(3) 0.021(5)
C6Y 0.060(4) 0.071(5) 0.038(4) -0.012(3) -0.001(3) 0.008(4)
F1X 0.123(7) 0.081(5) 0.047(4) 0.002(3) -0.031(4) -0.070(5)
F2X 0.102(6) 0.091(6) 0.030(3) -0.015(3) -0.014(3) -0.015(5)
F3X 0.079(6) 0.086(6) 0.071(6) 0.000(5) -0.027(4) -0.019(5)
C1X 0.074(7) 0.057(6) 0.036(5) -0.010(4) -0.003(4) -0.025(5)
C2X 0.061(6) 0.049(5) 0.059(7) 0.005(4) -0.014(5) -0.035(5)
O1X 0.059(4) 0.070(5) 0.037(4) -0.001(3) -0.009(3) -0.041(4)
F4XA 0.105(7) 0.121(8) 0.173(13) -0.098(9) -0.031(7) -0.012(6)
F5XA 0.153(13) 0.34(3) 0.073(7) 0.003(11) -0.024(7) -0.132(17)
F6XA 0.082(7) 0.127(9) 0.212(16) -0.081(10) 0.052(8) -0.018(6)
C3XA 0.079(9) 0.078(9) 0.23(3) -0.083(13) 0.078(13) -0.044(8)
C4XA 0.113(11) 0.079(8) 0.046(6) -0.020(5) -0.038(6) 0.030(7)
O2XA 0.135(12) 0.172(14) 0.056(6) -0.038(8) -0.030(7) 0.054(10)
F7X 0.087(7) 0.080(6) 0.141(10) -0.035(6) 0.005(6) -0.033(5)
F8X 0.135(13) 0.39(3) 0.204(15) -0.239(19) -0.039(12) 0.008(16)
F9X 0.080(6) 0.083(6) 0.143(10) -0.042(6) 0.013(6) -0.051(5)
C5X 0.082(9) 0.121(11) 0.101(11) -0.064(9) 0.001(7) -0.040(8)
C6X 0.106(12) 0.129(11) 0.072(9) 0.022(7) -0.023(8) -0.076(10)
O3X 0.153(14) 0.074(7) 0.221(19) -0.047(10) -0.116(14) -0.017(8)
F1Y 0.052(3) 0.075(4) 0.080(4) 0.008(3) -0.015(3) -0.041(3)
F2Y 0.056(3) 0.043(3) 0.129(7) -0.022(3) -0.009(4) -0.023(2)
F3Y 0.210(13) 0.058(4) 0.081(6) -0.010(4) -0.069(7) -0.045(6)
O1Y 0.055(4) 0.058(4) 0.088(6) -0.022(4) 0.007(4) -0.013(3)
C1Y 0.079(7) 0.069(7) 0.041(6) -0.007(4) -0.009(4) -0.061(6)
C2Y 0.044(4) 0.050(4) 0.059(5) -0.009(3) -0.009(3) -0.016(3)
C2Z 0.062(6) 0.079(8) 0.050(6) -0.024(5) -0.001(5) -0.001(5)
C1Z 0.168(19) 0.082(9) 0.030(5) -0.013(5) -0.027(8) -0.011(10)
F3Z 0.24(2) 0.089(8) 0.164(16) -0.020(9) -0.116(15) -0.014(10)
F2Z 0.131(11) 0.168(13) 0.130(11) -0.014(9) -0.026(8) -0.105(10)
F1Z 0.159(12) 0.128(10) 0.079(7) -0.052(7) -0.024(7) -0.014(8)
O1Z 0.077(6) 0.089(6) 0.050(5) -0.007(4) -0.013(4) 0.017(5)

loop_
_atom_type_symbol
_atom_type_description
_atom_type_scat_dispersion_real
_atom_type_scat_dispersion_imag
_atom_type_scat_source
C C 0.003 0.0016 'International Tables Vol C Tables 4.2.6.8 and 6.1.1.4'
N N 0.0059 0.0032 'International Tables Vol C Tables 4.2.6.8 and 6.1.1.4'
O O 0.0105 0.0059 'International Tables Vol C Tables 4.2.6.8 and 6.1.1.4'
P P 0.1001 0.0923 'International Tables Vol C Tables 4.2.6.8 and 6.1.1.4'
Cl Cl 0.1456 0.155 'International Tables Vol C Tables 4.2.6.8 and 6.1.1.4'
F F 0.017 0.01 'International Tables Vol C Tables 4.2.6.8 and 6.1.1.4'
H H 0 0 'International Tables Vol C Tables 4.2.6.8 and 6.1.1.4'

loop_
_geom_angle_atom_site_label_1
_geom_angle_atom_site_label_2
_geom_angle_atom_site_label_3
_geom_angle
C1B C1A C1F 115.9(3)
C1B C1A C1G 121.7(4)
C1F C1A C1G 122.5(3)
C1A C1B C1C 123.8(3)
C1A C1B O6 117.3(3)
C1C C1B O6 118.8(3)
C1D C1C C1B 117.7(3)
C1D C1C C2H 120.4(3)
C1B C1C C2H 121.8(3)
C1E C1D C1C 121.3(3)
C1E C1D H1D 119.3
C1C C1D H1D 119.3
C1D C1E C1F 118.4(3)
C1D C1E C1H 119.4(3)
C1F C1E C1H 122.2(3)
C1A C1F C1E 123.0(3)
C1A C1F O3 118.1(3)
C1E C1F O3 118.8(3)
C1A C1G H1G1 109.5
C1A C1G H1G2 109.5
H1G1 C1G H1G2 109.5
C1A C1G H1G3 109.5
H1G1 C1G H1G3 109.5
H1G2 C1G H1G3 109.5
C4C C1H C1E 110.8(3)
C4C C1H H1H1 109.5
C1E C1H H1H1 109.5
C4C C1H H1H2 109.5
C1E C1H H1H2 109.5
H1H1 C1H H1H2 108.1
P1 C1I H1I1 109.5
P1 C1I H1I2 109.5
H1I1 C1I H1I2 109.5
P1 C1I H1I3 109.5
H1I1 C1I H1I3 109.5
H1I2 C1I H1I3 109.5
C2AB C1AB H1A1 109.5
C2AB C1AB H1A2 109.5
H1A1 C1AB H1A2 109.5
C2AB C1AB H1A3 109.5
H1A1 C1AB H1A3 109.5
H1A2 C1AB H1A3 109.5
N1AA C2AA C3AA 107.9(3)
N1AA C2AA C1AA 110.9(3)
C3AA C2AA C1AA 111.1(3)
N1AA C2AA H1DD 109
C3AA C2AA H1DD 109
C1AA C2AA H1DD 109
C2F C2A C2B 115.8(3)
C2F C2A C2G 122.4(3)
C2B C2A C2G 121.7(4)
C2C C2B C2A 123.0(3)
C2C C2B O9 118.9(3)
C2A C2B O9 117.9(3)
C2D C2C C2B 118.1(3)
C2D C2C C3I 120.6(3)
C2B C2C C3I 121.3(3)
C2C C2D C2E 122.0(3)
C2C C2D H2D 119
C2E C2D H2D 119
C2D C2E C2F 116.7(3)
C2D C2E C2H 121.4(3)
C2F C2E C2H 121.9(3)
C2A C2F C2E 124.3(3)
C2A C2F O5 117.3(3)
C2E C2F O5 118.2(3)
C2A C2G H2G1 109.5
C2A C2G H2G2 109.5
H2G1 C2G H2G2 109.5
C2A C2G H2G3 109.5
H2G1 C2G H2G3 109.5
H2G2 C2G H2G3 109.5
C2E C2H C1C 110.3(3)
C2E C2H H2H1 109.6
C1C C2H H2H1 109.6
C2E C2H H2H2 109.6
C1C C2H H2H2 109.6
H2H1 C2H H2H2 108.1
P2 C2I H2I1 109.5
P2 C2I H2I2 109.5
H2I1 C2I H2I2 109.5
P2 C2I H2I3 109.5
H2I1 C2I H2I3 109.5
H2I2 C2I H2I3 109.5
N1AB C2AB C3AB 107.5(3)
N1AB C2AB C1AB 109.9(4)
C3AB C2AB C1AB 107.9(4)
N1AB C2AB C3AC 107.1(6)
C1AB C2AB C3AC 125.7(8)
N1AB C2AB H2AA 110.5
C3AB C2AB H2AA 110.5
C1AB C2AB H2AA 110.5
O1AA C3AA O2AA 121.7(3)
O1AA C3AA C2AA 120.8(3)
O2AA C3AA C2AA 117.5(3)
C3G C3A C3B 115.6(3)
C3G C3A C3H 122.3(3)
C3B C3A C3H 122.1(3)
C3C C3B C3A 123.9(3)
C3C C3B O11 118.5(3)
C3A C3B O11 117.5(3)
C3D C3C C3B 117.1(3)
C3D C3C C4H 120.4(3)
C3B C3C C4H 122.4(3)
C3C C3D C3F 122.4(4)
C3C C3D H3D 118.8
C3F C3D H3D 118.8
C3G C3F C3D 117.6(3)
C3G C3F C3I 122.1(3)
C3D C3F C3I 120.2(3)
C3F C3G C3A 123.3(3)
C3F C3G O8 118.9(3)
C3A C3G O8 117.7(3)
C3A C3H H3H1 109.5
C3A C3H H3H2 109.5
H3H1 C3H H3H2 109.5
C3A C3H H3H3 109.5
H3H1 C3H H3H3 109.5
H3H2 C3H H3H3 109.5
C3F C3I C2C 110.8(3)
C3F C3I H3I1 109.5
C2C C3I H3I1 109.5
C3F C3I H3I2 109.5
C2C C3I H3I2 109.5
H3I1 C3I H3I2 108.1
O1AB C3AB O2AB 122.9(8)
O1AB C3AB C2AB 126.0(8)
O2AB C3AB C2AB 111.0(4)
C3AB O2AB H2A1 109.5
C3AC O2AC H1AB 109.5
O1AC C3AC O2AC 128.5(18)
O1AC C3AC C2AB 120.4(12)
O2AC C3AC C2AB 110.0(16)
C2AA C1AA H3C1 109.5
C2AA C1AA H3C2 109.5
H3C1 C1AA H3C2 109.5
C2AA C1AA H3C3 109.5
H3C1 C1AA H3C3 109.5
H3C2 C1AA H3C3 109.5
C4F C4A C4B 115.9(3)
C4F C4A C4G 121.0(4)
C4B C4A C4G 123.1(3)
C4C C4B C4A 123.3(3)
C4C C4B O2 118.8(4)
C4A C4B O2 117.8(3)
C4B C4C C4D 117.8(4)
C4B C4C C1H 122.0(3)
C4D C4C C1H 120.2(3)
C4E C4D C4C 121.5(3)
C4E C4D H4D 119.2
C4C C4D H4D 119.2
C4D C4E C4F 118.0(3)
C4D C4E C4H 120.8(3)
C4F C4E C4H 121.2(4)
C4A C4F C4E 123.5(4)
C4A C4F O12 117.6(3)
C4E C4F O12 118.8(3)
C4A C4G H4G1 109.5
C4A C4G H4G2 109.5
H4G1 C4G H4G2 109.5
C4A C4G H4G3 109.5
H4G1 C4G H4G3 109.5
H4G2 C4G H4G3 109.5
C4E C4H C3C 110.0(3)
C4E C4H H4H1 109.7
C3C C4H H4H1 109.7
C4E C4H H4H2 109.7
C3C C4H H4H2 109.7
H4H1 C4H H4H2 108.2
C5F C5A C5B 115.3(3)
C5F C5A C5G 120.9(3)
C5B C5A C5G 123.8(4)
C5C C5B C5A 123.5(3)
C5C C5B O16 118.4(3)
C5A C5B O16 117.9(3)
C5B C5C C5D 117.5(3)
C5B C5C C6H 121.5(3)
C5D C5C C6H 121.0(3)
C5E C5D C5C 121.6(3)
C5E C5D H5D 119.2
C5C C5D H5D 119.2
C5F C5E C5D 117.7(3)
C5F C5E C5H 121.7(3)
C5D C5E C5H 120.6(3)
C5E C5F C5A 124.4(3)
C5E C5F O14 118.7(3)
C5A C5F O14 116.9(3)
C5A C5G H5G1 109.5
C5A C5G H5G2 109.5
H5G1 C5G H5G2 109.5
C5A C5G H5G3 109.5
H5G1 C5G H5G3 109.5
H5G2 C5G H5G3 109.5
C8C C5H C5E 109.6(3)
C8C C5H H5H1 109.8
C5E C5H H5H1 109.8
C8C C5H H5H2 109.8
C5E C5H H5H2 109.8
H5H1 C5H H5H2 108.2
P5 C5I H5I1 109.5
P5 C5I H5I2 109.5
H5I1 C5I H5I2 109.5
P5 C5I H5I3 109.5
H5I1 C5I H5I3 109.5
H5I2 C5I H5I3 109.5
C6B C6A C6F 115.9(4)
C6B C6A C6G 122.6(3)
C6F C6A C6G 121.5(4)
C6C C6B C6A 123.1(3)
C6C C6B O19 118.4(3)
C6A C6B O19 118.3(3)
C6B C6C C6D 118.3(3)
C6B C6C C7H 122.7(3)
C6D C6C C7H 118.9(4)
C6E C6D C6C 121.2(4)
C6E C6D H6D 119.4
C6C C6D H6D 119.4
C6F C6E C6D 117.6(3)
C6F C6E C6H 122.8(3)
C6D C6E C6H 119.5(3)
C6E C6F C6A 123.8(4)
C6E C6F O18 118.6(3)
C6A C6F O18 117.4(3)
C6A C6G H6G1 109.5
C6A C6G H6G2 109.5
H6G1 C6G H6G2 109.5
C6A C6G H6G3 109.5
H6G1 C6G H6G3 109.5
H6G2 C6G H6G3 109.5
C5C C6H C6E 111.1(2)
C5C C6H H6H1 109.4
C6E C6H H6H1 109.4
C5C C6H H6H2 109.4
C6E C6H H6H2 109.4
H6H1 C6H H6H2 108
P6 C6I H6I1 109.5
P6 C6I H6I2 109.5
H6I1 C6I H6I2 109.5
P6 C6I H6I3 109.5
H6I1 C6I H6I3 109.5
H6I2 C6I H6I3 109.5
C7B C7A C7F 115.6(3)
C7B C7A C7G 123.0(3)
C7F C7A C7G 121.4(4)
C7A C7B C7C 124.5(3)
C7A C7B O22 117.6(3)
C7C C7B O22 117.7(3)
C7D C7C C7B 116.9(4)
C7D C7C C8H 121.3(3)
C7B C7C C8H 121.8(3)
C7C C7D C7E 121.9(3)
C7C C7D H7D 119
C7E C7D H7D 119
C7D C7E C7F 118.1(3)
C7D C7E C7H 120.7(3)
C7F C7E C7H 121.1(4)
C7E C7F C7A 123.0(4)
C7E C7F O21 118.1(3)
C7A C7F O21 118.6(3)
C7A C7G H7G1 109.5
C7A C7G H7G2 109.5
H7G1 C7G H7G2 109.5
C7A C7G H7G3 109.5
H7G1 C7G H7G3 109.5
H7G2 C7G H7G3 109.5
C6C C7H C7E 109.6(3)
C6C C7H H7H1 109.8
C7E C7H H7H1 109.8
C6C C7H H7H2 109.8
C7E C7H H7H2 109.8
H7H1 C7H H7H2 108.2
P7 C7I H7I1 109.5
P7 C7I H7I2 109.5
H7I1 C7I H7I2 109.5
P7 C7I H7I3 109.5
H7I1 C7I H7I3 109.5
H7I2 C7I H7I3 109.5
C8F C8A C8B 116.0(3)
C8F C8A C8G 123.1(3)
C8B C8A C8G 120.9(3)
C8C C8B C8A 123.6(3)
C8C C8B O15 119.2(3)
C8A C8B O15 117.2(3)
C8D C8C C8B 117.3(3)
C8D C8C C5H 120.7(3)
C8B C8C C5H 121.9(3)
C8C C8D C8E 122.5(3)
C8C C8D H8D 118.8
C8E C8D H8D 118.8
C8F C8E C8D 117.3(3)
C8F C8E C8H 122.1(3)
C8D C8E C8H 120.5(3)
C8E C8F C8A 123.3(3)
C8E C8F O24 118.7(3)
C8A C8F O24 117.8(3)
C8A C8G H8G1 109.5
C8A C8G H8G2 109.5
H8G1 C8G H8G2 109.5
C8A C8G H8G3 109.5
H8G1 C8G H8G3 109.5
H8G2 C8G H8G3 109.5
C8E C8H C7C 111.4(3)
C8E C8H H8H1 109.3
C7C C8H H8H1 109.3
C8E C8H H8H2 109.3
C7C C8H H8H2 109.3
H8H1 C8H H8H2 108
P8 C8I H8I1 109.5
P8 C8I H8I2 109.5
H8I1 C8I H8I2 109.5
P8 C8I H8I3 109.5
H8I1 C8I H8I3 109.5
H8I2 C8I H8I3 109.5
C2AB N1AB H1A4 109.5
C2AB N1AB H1A5 109.5
H1A4 N1AB H1A5 109.5
C2AB N1AB H1A6 109.5
H1A4 N1AB H1A6 109.5
H1A5 N1AB H1A6 109.5
C2AA N1AA H1D1 109.5
C2AA N1AA H1D2 109.5
H1D1 N1AA H1D2 109.5
C2AA N1AA H1D3 109.5
H1D1 N1AA H1D3 109.5
H1D2 N1AA H1D3 109.5
C4B O2 P1 120.5(2)
C3AA O2AA H2DD 109.5
C1F O3 P1 122.5(2)
C2F O5 P2 119.5(2)
C1B O6 P2 121.8(2)
C3G O8 P3 121.8(2)
C2B O9 P3 121.7(2)
C3B O11 P4 121.7(2)
C4F O12 P4 121.5(2)
C5F O14 P5 122.2(2)
C8B O15 P5 121.5(2)
C5B O16 P6 122.1(2)
C6F O18 P6 122.1(2)
C6B O19 P7 125.8(2)
C7F O21 P7 123.3(2)
C7B O22 P8 121.5(2)
C8F O24 P8 122.5(2)
O1 P1 O3 112.17(17)
O1 P1 O2 113.45(17)
O3 P1 O2 106.87(16)
O1 P1 C1I 117.5(2)
O3 P1 C1I 102.29(18)
O2 P1 C1I 103.37(19)
O4 P2 O6 113.03(18)
O4 P2 O5 112.78(16)
O6 P2 O5 106.71(16)
O4 P2 C2I 117.8(2)
O6 P2 C2I 102.6(2)
O5 P2 C2I 102.73(19)
O7 P3 O9 113.32(16)
O7 P3 O8 112.63(16)
O9 P3 O8 106.78(15)
O7 P3 C65 117.3(2)
O9 P3 C65 102.51(19)
O8 P3 C65 103.11(19)
O10 P4 O11 113.39(16)
O10 P4 O12 113.51(18)
O11 P4 O12 105.74(16)
O10 P4 C72 119.0(2)
O11 P4 C72 101.5(2)
O12 P4 C72 102.0(2)
O13 P5 O14 112.84(16)
O13 P5 O15 112.57(16)
O14 P5 O15 106.55(15)
O13 P5 C5I 117.8(2)
O14 P5 C5I 102.97(17)
O15 P5 C5I 102.9(2)
O17 P6 O16 112.56(16)
O17 P6 O18 113.07(16)
O16 P6 O18 106.47(15)
O17 P6 C6I 118.2(2)
O16 P6 C6I 102.93(18)
O18 P6 C6I 102.34(18)
O20 P7 O21 113.5(2)
O20 P7 O19 114.2(2)
O21 P7 O19 106.72(16)
O20 P7 C7I 117.3(3)
O21 P7 C7I 101.4(2)
O19 P7 C7I 102.2(2)
O23 P8 O22 113.10(17)
O23 P8 O24 112.24(16)
O22 P8 O24 106.64(15)
O23 P8 C8I 118.9(2)
O22 P8 C8I 101.99(18)
O24 P8 C8I 102.59(17)
C2Q O1Q H1Q 109.5
C1Q C2Q O1Q 112.0(6)
C1Q C2Q H2Q1 109.2
O1Q C2Q H2Q1 109.2
C1Q C2Q H2Q2 109.2
O1Q C2Q H2Q2 109.2
H2Q1 C2Q H2Q2 107.9
F1Q C1Q F2Q 99.6(13)
F1Q C1Q F3Q 105.0(9)
F2Q C1Q F3Q 106.0(10)
F1Q C1Q C2Q 117.1(10)
F2Q C1Q C2Q 113.7(10)
F3Q C1Q C2Q 113.9(8)
P3 C65 H65A 109.5
P3 C65 H65B 109.5
H65A C65 H65B 109.5
P3 C65 H65C 109.5
H65A C65 H65C 109.5
H65B C65 H65C 109.5
P4 C72 H72A 109.5
P4 C72 H72B 109.5
H72A C72 H72B 109.5
P4 C72 H72C 109.5
H72A C72 H72C 109.5
H72B C72 H72C 109.5
C2R O1R H1R 109.5
O1R C2R C1R 110.6(7)
O1R C2R H2R1 109.5
C1R C2R H2R1 109.5
O1R C2R H2R2 109.5
C1R C2R H2R2 109.5
H2R1 C2R H2R2 108.1
F1R C1R F2R 106.7(7)
F1R C1R F3R 107.1(7)
F2R C1R F3R 107.7(6)
F1R C1R C2R 115.2(6)
F2R C1R C2R 109.0(7)
F3R C1R C2R 110.9(7)
F3W C1W F2W 104.7(11)
F3W C1W F1W 105.8(10)
F2W C1W F1W 105.7(9)
F3W C1W C2W 115.2(9)
F2W C1W C2W 114.7(9)
F1W C1W C2W 109.9(9)
O1W C2W C1W 113.7(9)
O1W C2W H2W1 108.8
C1W C2W H2W1 108.8
O1W C2W H2W2 108.8
C1W C2W H2W2 108.8
H2W1 C2W H2W2 107.7
C2W O1W H1W 109.5
F6W C3W F4W 107.6(6)
F6W C3W F5W 105.7(7)
F4W C3W F5W 107.0(5)
F6W C3W C4W 112.0(5)
F4W C3W C4W 111.4(7)
F5W C3W C4W 112.7(5)
O2W C4W C3W 111.7(5)
O2W C4W H4W1 109.3
C3W C4W H4W1 109.3
O2W C4W H4W2 109.3
C3W C4W H4W2 109.3
H4W1 C4W H4W2 107.9
C4W O2W H2W 109.5
F7W C5W F9W 107.6(9)
F7W C5W F8W 107.9(17)
F9W C5W F8W 108.9(9)
F7W C5W C6W 111.7(8)
F9W C5W C6W 109.3(16)
F8W C5W C6W 111.3(9)
O3W C6W C5W 114.4(11)
O3W C6W H6W1 108.7
C5W C6W H6W1 108.7
O3W C6W H6W2 108.7
C5W C6W H6W2 108.7
H6W1 C6W H6W2 107.6
C6W O3W H3W 109.5
C4Y O2Y H2Y 109.5
F4Y C3Y F5Y 108.4(6)
F4Y C3Y F6Y 109.0(8)
F5Y C3Y F6Y 105.4(7)
F4Y C3Y C4Y 113.2(7)
F5Y C3Y C4Y 110.6(8)
F6Y C3Y C4Y 109.9(6)
O2Y C4Y C3Y 111.2(6)
O2Y C4Y H4Y1 109.4
C3Y C4Y H4Y1 109.4
O2Y C4Y H4Y2 109.4
C3Y C4Y H4Y2 109.4
H4Y1 C4Y H4Y2 108
C6Y O3Y H3Y 109.5
F8Y C5Y F9Y 107.9(10)
F8Y C5Y F7Y 103.8(11)
F9Y C5Y F7Y 113.2(9)
F8Y C5Y C6Y 111.0(8)
F9Y C5Y C6Y 111.9(11)
F7Y C5Y C6Y 108.7(8)
C5Y C6Y O3Y 115.9(7)
C5Y C6Y H6Y1 108.3
O3Y C6Y H6Y1 108.3
C5Y C6Y H6Y2 108.3
O3Y C6Y H6Y2 108.3
H6Y1 C6Y H6Y2 107.4
F1X C1X F2X 107.5(11)
F1X C1X F3X 104.2(11)
F2X C1X F3X 103.1(10)
F1X C1X C2X 113.3(10)
F2X C1X C2X 112.5(12)
F3X C1X C2X 115.3(12)
C1X C2X O1X 113.0(11)
C1X C2X H2X1 109
O1X C2X H2X1 109
C1X C2X H2X2 109
O1X C2X H2X2 109
H2X1 C2X H2X2 107.8
C2X O1X H1X 109.5
F4XA C3XA F6XA 109.6(15)
F4XA C3XA C4XA 129(2)
F6XA C3XA C4XA 115.3(15)
F4XA C3XA F5XA 105(2)
F6XA C3XA F5XA 89(2)
C4XA C3XA F5XA 99.4(13)
O2XA C4XA C3XA 96.0(19)
O2XA C4XA H4X3 112.5
C3XA C4XA H4X3 112.5
O2XA C4XA H4X4 112.5
C3XA C4XA H4X4 112.5
H4X3 C4XA H4X4 110.1
C4XA O2XA H2XA 109.5
F9X C5X F8X 112.7(16)
F9X C5X F7X 107.9(15)
F8X C5X F7X 114.4(19)
F9X C5X C6X 113.3(18)
F8X C5X C6X 101(2)
F7X C5X C6X 107.4(14)
O3X C6X C5X 113.5(16)
O3X C6X H6X1 108.9
C5X C6X H6X1 108.9
O3X C6X H6X2 108.9
C5X C6X H6X2 108.9
H6X1 C6X H6X2 107.7
C6X O3X H3X 109.5
C2Y O1Y H1Y 109.5
F2Y C1Y F3Y 116.9(11)
F2Y C1Y F1Y 108.5(12)
F3Y C1Y F1Y 107.2(10)
F2Y C1Y C2Y 107.7(9)
F3Y C1Y C2Y 106.3(12)
F1Y C1Y C2Y 110.2(9)
O1Y C2Y C1Y 114.7(8)
O1Y C2Y H2Y1 108.6
C1Y C2Y H2Y1 108.6
O1Y C2Y H2Y2 108.6
C1Y C2Y H2Y2 108.6
H2Y1 C2Y H2Y2 107.6
C2YA C1YA O1YA 119(3)
C2YA C1YA H1Y1 107.6
O1YA C1YA H1Y1 107.6
C2YA C1YA H1Y2 107.6
O1YA C1YA H1Y2 107.6
H1Y1 C1YA H1Y2 107.1
C1YA O1YA C2YA 24.8(14)
C1YA O1YA H1YA 109.5
C2YA O1YA H1YA 88.3
C1YA C2YA F2YA 127(5)
C1YA C2YA F1YA 150(5)
F2YA C2YA F1YA 79(2)
C1YA C2YA F3YA 125(4)
F2YA C2YA F3YA 69(2)
F1YA C2YA F3YA 74.3(19)
C1YA C2YA O1YA 36(2)
F2YA C2YA O1YA 147(3)
F1YA C2YA O1YA 129(3)
F3YA C2YA O1YA 98(2)
O1Z C2Z C1Z 111.0(14)
O1Z C2Z H2Z1 109.4
C1Z C2Z H2Z1 109.4
O1Z C2Z H2Z2 109.4
C1Z C2Z H2Z2 109.4
H2Z1 C2Z H2Z2 108
F3Z C1Z F1Z 106.7(18)
F3Z C1Z F2Z 103.2(19)
F1Z C1Z F2Z 101.2(19)
F3Z C1Z C2Z 120(2)
F1Z C1Z C2Z 111.0(15)
F2Z C1Z C2Z 112.6(16)
C2Z O1Z H1Z 109.5

loop_
_geom_bond_atom_site_label_1
_geom_bond_atom_site_label_2
_geom_bond_distance
C1A C1B 1.393(5)
C1A C1F 1.401(5)
C1A C1G 1.499(5)
C1B C1C 1.403(5)
C1B O6 1.405(4)
C1C C1D 1.398(5)
C1C C2H 1.511(5)
C1D C1E 1.391(5)
C1D H1D 0.95
C1E C1F 1.401(5)
C1E C1H 1.516(5)
C1F O3 1.411(4)
C1G H1G1 0.98
C1G H1G2 0.98
C1G H1G3 0.98
C1H C4C 1.512(6)
C1H H1H1 0.99
C1H H1H2 0.99
C1I P1 1.762(4)
C1I H1I1 0.98
C1I H1I2 0.98
C1I H1I3 0.98
C1AB C2AB 1.518(6)
C1AB H1A1 0.98
C1AB H1A2 0.98
C1AB H1A3 0.98
C2AA N1AA 1.483(5)
C2AA C3AA 1.516(5)
C2AA C1AA 1.533(5)
C2AA H1DD 1
C2A C2F 1.389(6)
C2A C2B 1.398(5)
C2A C2G 1.506(5)
C2B C2C 1.391(5)
C2B O9 1.408(5)
C2C C2D 1.390(5)
C2C C3I 1.520(5)
C2D C2E 1.396(5)
C2D H2D 0.95
C2E C2F 1.397(5)
C2E C2H 1.510(5)
C2F O5 1.409(4)
C2G H2G1 0.98
C2G H2G2 0.98
C2G H2G3 0.98
C2H H2H1 0.99
C2H H2H2 0.99
C2I P2 1.761(4)
C2I H2I1 0.98
C2I H2I2 0.98
C2I H2I3 0.98
C2AB N1AB 1.482(4)
C2AB C3AB 1.502(6)
C2AB C3AC 1.572(19)
C2AB H2AA 1
C3AA O1AA 1.214(5)
C3AA O2AA 1.313(5)
C3A C3G 1.396(5)
C3A C3B 1.400(5)
C3A C3H 1.497(5)
C3B C3C 1.387(6)
C3B O11 1.404(4)
C3C C3D 1.386(5)
C3C C4H 1.515(5)
C3D C3F 1.392(5)
C3D H3D 0.95
C3F C3G 1.388(5)
C3F C3I 1.513(5)
C3G O8 1.403(4)
C3H H3H1 0.98
C3H H3H2 0.98
C3H H3H3 0.98
C3I H3I1 0.99
C3I H3I2 0.99
C3AB O1AB 1.219(14)
C3AB O2AB 1.306(6)
O2AB H2A1 0.84
O1AC C3AC 1.27(2)
O2AC C3AC 1.34(2)
O2AC H1AB 0.84
C1AA H3C1 0.98
C1AA H3C2 0.98
C1AA H3C3 0.98
C4A C4F 1.393(5)
C4A C4B 1.397(5)
C4A C4G 1.506(5)
C4B C4C 1.393(5)
C4B O2 1.413(4)
C4C C4D 1.401(5)
C4D C4E 1.384(6)
C4D H4D 0.95
C4E C4F 1.396(5)
C4E C4H 1.513(5)
C4F O12 1.397(5)
C4G H4G1 0.98
C4G H4G2 0.98
C4G H4G3 0.98
C4H H4H1 0.99
C4H H4H2 0.99
C5A C5F 1.397(5)
C5A C5B 1.397(4)
C5A C5G 1.500(5)
C5B C5C 1.396(5)
C5B O16 1.405(5)
C5C C5D 1.398(5)
C5C C6H 1.502(4)
C5D C5E 1.394(4)
C5D H5D 0.95
C5E C5F 1.377(5)
C5E C5H 1.516(5)
C5F O14 1.416(4)
C5G H5G1 0.98
C5G H5G2 0.98
C5G H5G3 0.98
C5H C8C 1.514(4)
C5H H5H1 0.99
C5H H5H2 0.99
C5I P5 1.771(4)
C5I H5I1 0.98
C5I H5I2 0.98
C5I H5I3 0.98
C6A C6B 1.396(6)
C6A C6F 1.396(5)
C6A C6G 1.502(6)
C6B C6C 1.388(6)
C6B O19 1.402(4)
C6C C6D 1.400(5)
C6C C7H 1.512(5)
C6D C6E 1.396(5)
C6D H6D 0.95
C6E C6F 1.390(5)
C6E C6H 1.515(5)
C6F O18 1.412(5)
C6G H6G1 0.98
C6G H6G2 0.98
C6G H6G3 0.98
C6H H6H1 0.99
C6H H6H2 0.99
C6I P6 1.764(5)
C6I H6I1 0.98
C6I H6I2 0.98
C6I H6I3 0.98
C7A C7B 1.381(5)
C7A C7F 1.404(5)
C7A C7G 1.502(5)
C7B C7C 1.403(5)
C7B O22 1.414(4)
C7C C7D 1.389(5)
C7C C8H 1.512(5)
C7D C7E 1.391(5)
C7D H7D 0.95
C7E C7F 1.396(5)
C7E C7H 1.514(5)
C7F O21 1.409(5)
C7G H7G1 0.98
C7G H7G2 0.98
C7G H7G3 0.98
C7H H7H1 0.99
C7H H7H2 0.99
C7I P7 1.766(5)
C7I H7I1 0.98
C7I H7I2 0.98
C7I H7I3 0.98
C8A C8F 1.394(5)
C8A C8B 1.401(4)
C8A C8G 1.505(5)
C8B C8C 1.390(4)
C8B O15 1.410(4)
C8C C8D 1.382(5)
C8D C8E 1.400(4)
C8D H8D 0.95
C8E C8F 1.391(5)
C8E C8H 1.505(5)
C8F O24 1.396(4)
C8G H8G1 0.98
C8G H8G2 0.98
C8G H8G3 0.98
C8H H8H1 0.99
C8H H8H2 0.99
C8I P8 1.763(4)
C8I H8I1 0.98
C8I H8I2 0.98
C8I H8I3 0.98
N1AB H1A4 0.91
N1AB H1A5 0.91
N1AB H1A6 0.91
N1AA H1D1 0.91
N1AA H1D2 0.91
N1AA H1D3 0.91
O1 P1 1.468(3)
O2 P1 1.585(3)
O2AA H2DD 0.84
O3 P1 1.583(3)
O4 P2 1.473(3)
O5 P2 1.591(3)
O6 P2 1.585(3)
O7 P3 1.472(3)
O8 P3 1.594(3)
O9 P3 1.589(3)
O10 P4 1.470(3)
O11 P4 1.597(3)
O12 P4 1.600(3)
O13 P5 1.464(3)
O14 P5 1.587(3)
O15 P5 1.592(3)
O16 P6 1.591(3)
O17 P6 1.477(3)
O18 P6 1.595(3)
O19 P7 1.593(3)
O20 P7 1.467(4)
O21 P7 1.579(3)
O22 P8 1.590(3)
O23 P8 1.479(3)
O24 P8 1.598(3)
P3 C65 1.765(5)
P4 C72 1.765(4)
O1Q C2Q 1.443(9)
O1Q H1Q 0.84
F2Q C1Q 1.317(16)
F1Q C1Q 1.278(13)
F3Q C1Q 1.340(9)
C2Q C1Q 1.419(14)
C2Q H2Q1 0.99
C2Q H2Q2 0.99
C65 H65A 0.98
C65 H65B 0.98
C65 H65C 0.98
C72 H72A 0.98
C72 H72B 0.98
C72 H72C 0.98
F2R C1R 1.313(10)
F1R C1R 1.294(9)
F3R C1R 1.332(8)
O1R C2R 1.424(9)
O1R H1R 0.84
C2R C1R 1.513(11)
C2R H2R1 0.99
C2R H2R2 0.99
F1W C1W 1.383(12)
F2W C1W 1.304(14)
F3W C1W 1.298(11)
C1W C2W 1.504(15)
C2W O1W 1.351(12)
C2W H2W1 0.99
C2W H2W2 0.99
O1W H1W 0.84
F4W C3W 1.335(9)
F5W C3W 1.343(7)
F6W C3W 1.330(10)
C3W C4W 1.487(8)
C4W O2W 1.387(5)
C4W H4W1 0.99
C4W H4W2 0.99
O2W H2W 0.84
F7W C5W 1.31(2)
F9W C5W 1.333(17)
F8W C5W 1.370(15)
C5W C6W 1.48(2)
C6W O3W 1.371(7)
C6W H6W1 0.99
C6W H6W2 0.99
O3W H3W 0.84
F4Y C3Y 1.287(8)
F5Y C3Y 1.311(10)
F6Y C3Y 1.334(8)
O2Y C4Y 1.417(8)
O2Y H2Y 0.84
C3Y C4Y 1.577(12)
C4Y H4Y1 0.99
C4Y H4Y2 0.99
F7Y C5Y 1.365(13)
F8Y C5Y 1.314(14)
F9Y C5Y 1.320(11)
O3Y C6Y 1.491(14)
O3Y H3Y 0.84
C5Y C6Y 1.457(17)
C6Y H6Y1 0.99
C6Y H6Y2 0.99
F1X C1X 1.323(12)
F2X C1X 1.337(16)
F3X C1X 1.392(17)
C1X C2X 1.397(19)
C2X O1X 1.451(15)
C2X H2X1 0.99
C2X H2X2 0.99
O1X H1X 0.84
F4XA C3XA 1.242(18)
F5XA C3XA 1.65(3)
F6XA C3XA 1.33(2)
C3XA C4XA 1.38(3)
C4XA O2XA 1.381(19)
C4XA H4X3 0.99
C4XA H4X4 0.99
O2XA H2XA 0.84
F7X C5X 1.45(2)
F8X C5X 1.42(2)
F9X C5X 1.341(17)
C5X C6X 1.50(3)
C6X O3X 1.31(3)
C6X H6X1 0.99
C6X H6X2 0.99
O3X H3X 0.84
F1Y C1Y 1.349(14)
F2Y C1Y 1.304(11)
F3Y C1Y 1.323(17)
O1Y C2Y 1.396(11)
O1Y H1Y 0.84
C1Y C2Y 1.579(18)
C2Y H2Y1 0.99
C2Y H2Y2 0.99
F1YA C2YA 1.66(5)
F2YA C2YA 1.63(5)
F3YA C2YA 1.71(5)
C1YA C2YA 0.91(5)
C1YA O1YA 1.282
C1YA H1Y1 0.99
C1YA H1Y2 0.99
O1YA C2YA 1.89(5)
O1YA H1YA 0.84
C2Z O1Z 1.351(18)
C2Z C1Z 1.44(3)
C2Z H2Z1 0.99
C2Z H2Z2 0.99
C1Z F3Z 1.28(2)
C1Z F1Z 1.330(19)
C1Z F2Z 1.40(3)
O1Z H1Z 0.84
